data_7025009
loop_
_publ_author_name
'Liu, Ruina'
'Ma, Yue'
'Yang, Peipei'
'Song, Xueyan'
'Xu, Gongfeng'
'Tang, Jinkui'
'Li, Licun'
'Liao, Daizheng'
'Yan, Shiping'

_publ_section_title
;
 Dynamic magnetic behavior and magnetic ordering in one-dimensional
 Tb-nitronyl nitroxide radical chain.
;
_journal_issue 13
_journal_name_full 'Dalton transactions (Cambridge, England : 2003)'
_journal_page_first 3321
_journal_page_last 3325
_journal_paper_doi 10.1039/b924303h
_journal_volume 39
_journal_year 2010
_chemical_formula_sum 'C78 H54 F54 N6 O24 S3 Tb3'
_chemical_formula_weight 3058.21
_chemical_name_systematic
;
?
;
_space_group_IT_number 14
_symmetry_cell_setting monoclinic
_symmetry_space_group_name_Hall '-P 2ybc'
_symmetry_space_group_name_H-M 'P 1 21/c 1'
_atom_sites_solution_hydrogens geom
_atom_sites_solution_primary direct
_atom_sites_solution_secondary difmap
_audit_creation_method SHELXL-97
_cell_angle_alpha 90.00
_cell_angle_beta 109.24(3)
_cell_angle_gamma 90.00
_cell_formula_units_Z 4
_cell_length_a 26.983(5)
_cell_length_b 19.504(4)
_cell_length_c 21.777(4)
_cell_measurement_reflns_used 31663
_cell_measurement_temperature 113(2)
_cell_measurement_theta_max 27.872
_cell_measurement_theta_min 1.798
_cell_volume 10821(4)
_computing_cell_refinement crystalclear
_computing_data_collection 'crystalclear(Rigaku/MSC Inc., 2005)'
_computing_data_reduction crystalclear
_computing_molecular_graphics 'Bruker SHELXTL'
_computing_publication_material 'Bruker SHELXTL'
_computing_structure_refinement 'SHELXL-97 (Sheldrick, 1997)'
_computing_structure_solution 'SHELXS-97 (Sheldrick, 1990)'
_diffrn_ambient_temperature 113(2)
_diffrn_detector_area_resol_mean 7.31
_diffrn_measured_fraction_theta_full 0.998
_diffrn_measured_fraction_theta_max 0.998
_diffrn_measurement_device_type 'rigaku saturn CCD area detector'
_diffrn_measurement_method '\w and \f scans'
_diffrn_radiation_monochromator confocal
_diffrn_radiation_source 'rotating anode'
_diffrn_radiation_type MoK\a
_diffrn_radiation_wavelength 0.71073
_diffrn_reflns_av_R_equivalents 0.0585
_diffrn_reflns_av_sigmaI/netI 0.0539
_diffrn_reflns_limit_h_max 27
_diffrn_reflns_limit_h_min -32
_diffrn_reflns_limit_k_max 23
_diffrn_reflns_limit_k_min -23
_diffrn_reflns_limit_l_max 25
_diffrn_reflns_limit_l_min -25
_diffrn_reflns_number 72270
_diffrn_reflns_theta_full 25.02
_diffrn_reflns_theta_max 25.02
_diffrn_reflns_theta_min 1.60
_diffrn_standards_decay_% 0
_diffrn_standards_interval_count 0
_diffrn_standards_interval_time 0
_diffrn_standards_number 0
_exptl_absorpt_coefficient_mu 2.159
_exptl_absorpt_correction_T_max 0.7817
_exptl_absorpt_correction_T_min 0.6720
_exptl_absorpt_correction_type multi-scan
_exptl_absorpt_process_details crystalclear
_exptl_crystal_density_diffrn 1.877
_exptl_crystal_density_method 'not measured'
_exptl_crystal_F_000 5940
_exptl_crystal_size_max 0.20
_exptl_crystal_size_mid 0.16
_exptl_crystal_size_min 0.12
_refine_diff_density_max 4.614
_refine_diff_density_min -1.630
_refine_diff_density_rms 0.147
_refine_ls_extinction_method none
_refine_ls_goodness_of_fit_ref 1.014
_refine_ls_hydrogen_treatment constr
_refine_ls_matrix_type full
_refine_ls_number_parameters 1599
_refine_ls_number_reflns 19059
_refine_ls_number_restraints 218
_refine_ls_restrained_S_all 1.009
_refine_ls_R_factor_all 0.0662
_refine_ls_R_factor_gt 0.0518
_refine_ls_shift/su_max 0.001
_refine_ls_shift/su_mean 0.000
_refine_ls_structure_factor_coef Fsqd
_refine_ls_weighting_details 'calc w=1/[\s^2^(Fo^2^)+(0.0695P)^2^+40.6609P] where P=(Fo^2^+2Fc^2^)/3'
_refine_ls_weighting_scheme calc
_refine_ls_wR_factor_gt 0.1251
_refine_ls_wR_factor_ref 0.1379
_reflns_number_gt 15477
_reflns_number_total 19059
_reflns_threshold_expression >2sigma(I)
_cod_data_source_file b924303h.txt
_cod_data_source_block r90418b1
_cod_depositor_comments
;
The following automatic conversions were performed:

'_symmetry_cell_setting' value 'Monoclinic' changed to 'monoclinic'
according to /home/saulius/struct/CIF-dictionaries/cif_core.dic
dictionary named 'cif_core.dic' version 2.4.2 from
2011-04-26.

'_exptl_absorpt_correction_type' value 'MULTI-SCAN'
changed to 'multi-scan' according to
/home/saulius/struct/CIF-dictionaries/cif_core.dic dictionary named
'cif_core.dic' version 2.4.2 from
2011-04-26.

'_refine_ls_hydrogen_treatment' value 'CONSTR' changed
to 'constr' according to
/home/saulius/struct/CIF-dictionaries/cif_core.dic dictionary named
'cif_core.dic' version 2.4.2 from 2011-04-26.

Automatic conversion script
Id: cif_fix_values 1891 2012-01-12 08:04:46Z andrius 
;
_cod_original_sg_symbol_H-M P2(1)/c
_cod_database_code 7025009

loop_
_symmetry_equiv_pos_as_xyz
'x, y, z'
'-x, y+1/2, -z+1/2'
'-x, -y, -z'
'x, -y-1/2, z-1/2'

loop_
_atom_site_label
_atom_site_type_symbol
_atom_site_fract_x
_atom_site_fract_y
_atom_site_fract_z
_atom_site_U_iso_or_equiv
_atom_site_adp_type
_atom_site_occupancy
_atom_site_symmetry_multiplicity
_atom_site_calc_flag
_atom_site_refinement_flags
_atom_site_disorder_assembly
_atom_site_disorder_group
Tb1 Tb -0.238990(11) 0.273349(14) 0.274889(14) 0.02031(9) Uani 1 1 d . . .
Tb2 Tb 0.091863(11) 0.242880(15) 0.439174(14) 0.02095(9) Uani 1 1 d . . .
Tb3 Tb 0.424973(11) 0.239255(15) 0.556549(14) 0.02266(9) Uani 1 1 d . . .
S3 S 0.62681(7) 0.35148(9) 0.71190(9) 0.0387(4) Uani 1 1 d . . .
F1 F -0.23593(17) 0.0922(2) 0.4362(2) 0.0455(10) Uani 1 1 d . . .
F2 F -0.3045(2) 0.0683(2) 0.3561(2) 0.0645(14) Uani 1 1 d . . .
F3 F -0.31147(19) 0.1077(3) 0.4449(2) 0.0629(14) Uani 1 1 d . . .
F4 F -0.3679(3) 0.3361(3) 0.4326(4) 0.111(3) Uani 1 1 d . . .
F5 F -0.3651(2) 0.4012(3) 0.3580(3) 0.0768(17) Uani 1 1 d . . .
F6 F -0.3005(2) 0.3959(4) 0.4443(3) 0.116(3) Uani 1 1 d . . .
F7 F -0.2775(2) 0.5238(2) 0.2681(3) 0.0712(15) Uani 1 1 d . . .
F8 F -0.2009(2) 0.5595(2) 0.3209(2) 0.0540(12) Uani 1 1 d . . .
F9 F -0.2167(3) 0.5149(2) 0.2265(2) 0.086(2) Uani 1 1 d . . .
F10 F -0.1702(2) 0.3657(3) 0.5121(2) 0.0738(16) Uani 1 1 d . . .
F11 F -0.1084(2) 0.4216(2) 0.4951(2) 0.0592(13) Uani 1 1 d . . .
F12 F -0.10701(19) 0.3131(2) 0.49340(19) 0.0561(12) Uani 1 1 d . . .
F13 F -0.2007(2) 0.2835(2) 0.0309(2) 0.0629(14) Uani 1 1 d . . .
F14 F -0.14256(18) 0.3234(3) 0.1166(2) 0.0666(15) Uani 1 1 d . . .
F15 F -0.2159(2) 0.3735(2) 0.0785(2) 0.0571(13) Uani 1 1 d . . .
F16 F -0.2413(5) 0.0414(3) 0.1842(3) 0.155(4) Uani 1 1 d . . .
F17 F -0.2389(3) 0.0630(3) 0.0910(3) 0.0813(19) Uani 1 1 d . . .
F18 F -0.3080(3) 0.0746(4) 0.1112(5) 0.137(4) Uani 1 1 d . . .
F19 F 0.0034(2) 0.1721(4) 0.2140(3) 0.095(2) Uani 1 1 d . . .
F20 F -0.06300(15) 0.2235(2) 0.22254(19) 0.0424(10) Uani 1 1 d . . .
F21 F -0.0201(2) 0.2694(4) 0.1667(2) 0.092(2) Uani 1 1 d . . .
F22 F 0.0435(2) 0.4769(3) 0.2725(3) 0.0795(18) Uani 1 1 d . . .
F23 F 0.12493(17) 0.4515(3) 0.3169(2) 0.0588(13) Uani 1 1 d . . .
F24 F 0.07952(19) 0.4853(2) 0.3751(3) 0.0567(12) Uani 1 1 d . . .
F25 F 0.0529(2) 0.0084(2) 0.3370(3) 0.0725(16) Uani 1 1 d . . .
F26 F 0.1108(2) -0.0089(2) 0.4297(2) 0.0641(14) Uani 1 1 d . . .
F27 F 0.1313(2) -0.0175(2) 0.3436(2) 0.0616(14) Uani 1 1 d . . .
F28 F 0.17714(19) 0.2722(2) 0.2747(2) 0.0497(11) Uani 1 1 d . . .
F29 F 0.1965(2) 0.1688(2) 0.2598(2) 0.0624(14) Uani 1 1 d . . .
F30 F 0.24394(16) 0.2247(2) 0.3436(2) 0.0454(11) Uani 1 1 d . . .
F31 F 0.1601(3) 0.1057(3) 0.6465(3) 0.104(3) Uani 1 1 d . . .
F32 F 0.1064(2) 0.1394(2) 0.6910(2) 0.0612(14) Uani 1 1 d . . .
F33 F 0.0809(3) 0.0793(3) 0.6057(3) 0.104(3) Uani 1 1 d . . .
F34 F 0.08559(18) 0.3814(2) 0.66895(18) 0.0469(11) Uani 1 1 d . . .
F35 F 0.01881(16) 0.3920(2) 0.5824(2) 0.0517(12) Uani 1 1 d . . .
F36 F 0.0934(2) 0.4337(2) 0.5858(2) 0.0538(12) Uani 1 1 d . . .
F37 F 0.27310(17) 0.2194(3) 0.6465(2) 0.0534(12) Uani 1 1 d . . .
F38 F 0.3113(3) 0.1500(3) 0.7226(3) 0.098(2) Uani 1 1 d . . .
F39 F 0.3388(2) 0.2516(3) 0.7247(3) 0.0819(19) Uani 1 1 d . . .
F40 F 0.4058(3) -0.0165(2) 0.5713(3) 0.0833(19) Uani 1 1 d . . .
F41 F 0.4124(2) -0.0206(2) 0.6717(2) 0.0652(14) Uani 1 1 d . . .
F42 F 0.47781(19) 0.0107(3) 0.6453(3) 0.0753(17) Uani 1 1 d . . .
F43 F 0.5133(2) 0.1723(4) 0.7856(3) 0.115(3) Uani 1 1 d . . .
F44 F 0.57885(15) 0.2157(2) 0.76852(19) 0.0444(10) Uani 1 1 d . . .
F45 F 0.5439(3) 0.2683(4) 0.8279(2) 0.115(3) Uani 1 1 d . . .
F46 F 0.3864(2) 0.4456(3) 0.6749(2) 0.0648(14) Uani 1 1 d . . .
F47 F 0.4662(2) 0.4715(3) 0.7266(3) 0.109(3) Uani 1 1 d . . .
F48 F 0.4365(2) 0.4811(2) 0.6234(3) 0.0640(14) Uani 1 1 d . . .
F49 F 0.4816(2) 0.4059(3) 0.4155(3) 0.0776(17) Uani 1 1 d . . .
F50 F 0.4293(2) 0.3753(3) 0.3244(2) 0.0726(16) Uani 1 1 d . . .
F51 F 0.3995(2) 0.4234(2) 0.3926(3) 0.0750(17) Uani 1 1 d . . .
F52 F 0.4426(3) 0.0849(3) 0.3792(3) 0.100(2) Uani 1 1 d . . .
F53 F 0.3956(3) 0.1401(3) 0.3000(2) 0.101(3) Uani 1 1 d . . .
F54 F 0.3635(3) 0.0898(4) 0.3633(4) 0.120(3) Uani 1 1 d . . .
O1 O -0.25998(16) 0.1896(2) 0.33739(19) 0.0256(9) Uani 1 1 d . . .
O2 O -0.29300(17) 0.3238(2) 0.3305(2) 0.0320(10) Uani 1 1 d . . .
O3 O -0.23266(17) 0.3916(2) 0.2695(2) 0.0276(9) Uani 1 1 d . . .
O4 O -0.18232(15) 0.3099(2) 0.37838(19) 0.0257(9) Uani 1 1 d . . .
O5 O -0.21820(16) 0.3004(2) 0.18159(19) 0.0257(9) Uani 1 1 d . . .
O6 O -0.25151(16) 0.1728(2) 0.20960(19) 0.0261(9) Uani 1 1 d . . .
O7 O -0.15471(16) 0.2249(2) 0.2895(2) 0.0280(10) Uani 1 1 d . . .
O8 O 0.00679(16) 0.2267(2) 0.4504(2) 0.0255(9) Uani 1 1 d . . .
O9 O 0.03221(16) 0.2311(2) 0.3327(2) 0.0291(10) Uani 1 1 d . . .
O10 O 0.08508(17) 0.3501(2) 0.3896(2) 0.0280(10) Uani 1 1 d . . .
O11 O 0.09601(17) 0.1272(2) 0.4123(2) 0.0299(10) Uani 1 1 d . . .
O12 O 0.14902(17) 0.2352(2) 0.3768(2) 0.0278(10) Uani 1 1 d . . .
O13 O 0.10597(15) 0.1799(2) 0.53482(19) 0.0237(9) Uani 1 1 d . . .
O14 O 0.08072(16) 0.3187(2) 0.51750(19) 0.0234(9) Uani 1 1 d . . .
O15 O 0.17751(16) 0.2733(2) 0.5116(2) 0.0285(10) Uani 1 1 d . . .
O16 O 0.33892(16) 0.2686(2) 0.4825(2) 0.0281(10) Uani 1 1 d . . .
O17 O 0.36597(17) 0.2266(2) 0.6158(2) 0.0306(10) Uani 1 1 d . . .
O18 O 0.42590(16) 0.1238(2) 0.5849(2) 0.0266(9) Uani 1 1 d . . .
O19 O 0.48427(18) 0.2284(3) 0.6645(2) 0.0372(11) Uani 1 1 d . . .
O20 O 0.43041(17) 0.3455(2) 0.6077(2) 0.0358(11) Uani 1 1 d . . .
O21 O 0.43511(16) 0.3162(2) 0.4778(2) 0.0289(10) Uani 1 1 d . . .
O22 O 0.41180(16) 0.1758(2) 0.46111(19) 0.0263(9) Uani 1 1 d . . .
O23 O 0.51006(15) 0.2271(2) 0.5470(2) 0.0266(9) Uani 1 1 d . . .
O24 O 0.67459(16) 0.2199(2) 0.7003(2) 0.0343(11) Uani 1 1 d . . .
N1 N -0.11413(18) 0.2049(2) 0.3367(2) 0.0222(10) Uani 1 1 d . . .
N2 N -0.03848(18) 0.2063(3) 0.4126(2) 0.0226(11) Uani 1 1 d . . .
N3 N 0.22097(19) 0.2934(3) 0.5040(2) 0.0256(11) Uani 1 1 d . . .
N4 N 0.29617(17) 0.2913(3) 0.4888(2) 0.0221(11) Uani 1 1 d . . .
N5 N 0.55570(17) 0.2052(3) 0.5824(2) 0.0217(10) Uani 1 1 d . . .
N6 N 0.63383(18) 0.2012(3) 0.6541(2) 0.0226(11) Uani 1 1 d . . .
C1 C -0.2845(3) 0.1134(4) 0.4043(4) 0.0392(17) Uani 1 1 d . . .
C2 C -0.2840(3) 0.1856(4) 0.3779(3) 0.0322(15) Uani 1 1 d . . .
C3 C -0.3098(3) 0.2375(4) 0.3974(3) 0.0366(17) Uani 1 1 d . . .
H3 H -0.3268 0.2281 0.4274 0.044 Uiso 1 1 calc R . .
C4 C -0.3112(2) 0.3038(4) 0.3735(3) 0.0334(15) Uani 1 1 d . . .
C5 C -0.3364(3) 0.3601(4) 0.4017(4) 0.049(2) Uani 1 1 d . . .
C6 C -0.2265(3) 0.5103(3) 0.2820(3) 0.0392(17) Uani 1 1 d . . .
C7 C -0.2142(2) 0.4379(3) 0.3103(3) 0.0289(14) Uani 1 1 d . . .
C8 C -0.1845(3) 0.4317(3) 0.3757(3) 0.0298(14) Uani 1 1 d . . .
H8 H -0.1736 0.4711 0.4006 0.036 Uiso 1 1 calc R . .
C9 C -0.1708(2) 0.3674(3) 0.4046(3) 0.0257(13) Uani 1 1 d . . .
C10 C -0.1383(3) 0.3670(4) 0.4773(3) 0.0355(16) Uani 1 1 d . . .
C11 C -0.1933(3) 0.3122(4) 0.0882(3) 0.0382(17) Uani 1 1 d . . .
C12 C -0.2145(3) 0.2689(3) 0.1336(3) 0.0305(15) Uani 1 1 d . . .
C13 C -0.2275(3) 0.2005(4) 0.1169(3) 0.0402(17) Uani 1 1 d . . .
H13 H -0.2245 0.1830 0.0785 0.048 Uiso 1 1 calc R . .
C14 C -0.2449(3) 0.1579(3) 0.1574(3) 0.0326(15) Uani 1 1 d . . .
C15 C -0.2569(4) 0.0838(4) 0.1360(4) 0.051(2) Uani 1 1 d . . .
S1 S -0.10258(11) 0.35827(13) 0.28551(11) 0.0254(6) Uani 0.843(6) 1 d PDU A 1
C16 C -0.0727(3) 0.4350(4) 0.3137(4) 0.0275(17) Uani 0.843(6) 1 d PDU A 1
C17 C -0.0374(4) 0.4300(5) 0.3764(4) 0.0292(16) Uani 0.843(6) 1 d PDU A 1
C18 C -0.0332(6) 0.3620(6) 0.3985(6) 0.0175(18) Uani 0.843(6) 1 d PDU A 1
S1' S -0.0270(10) 0.3706(10) 0.4111(10) 0.030(3) Uani 0.157(6) 1 d PDU A 2
C16' C -0.0853(18) 0.418(2) 0.296(2) 0.026(4) Uani 0.157(6) 1 d PDU A 2
C17' C -0.0471(19) 0.434(2) 0.3546(17) 0.023(3) Uani 0.157(6) 1 d PDU A 2
C18' C -0.099(3) 0.350(3) 0.300(2) 0.027(5) Uani 0.157(6) 1 d PDU A 2
C19 C -0.0675(2) 0.3171(3) 0.3563(3) 0.0234(13) Uani 1 1 d D . .
C20 C -0.0730(2) 0.2457(3) 0.3679(3) 0.0200(12) Uani 1 1 d . A .
C21 C -0.1042(2) 0.1301(3) 0.3552(3) 0.0270(14) Uani 1 1 d . . .
C22 C -0.1541(3) 0.0969(4) 0.3568(4) 0.0438(18) Uani 1 1 d . . .
H22A H -0.1697 0.1249 0.3819 0.066 Uiso 1 1 calc R . .
H22B H -0.1464 0.0524 0.3764 0.066 Uiso 1 1 calc R . .
H22C H -0.1781 0.0924 0.3133 0.066 Uiso 1 1 calc R . .
C23 C -0.0852(3) 0.0969(4) 0.3038(4) 0.0422(18) Uani 1 1 d . . .
H23A H -0.0794 0.0488 0.3129 0.063 Uiso 1 1 calc R . .
H23B H -0.0529 0.1180 0.3043 0.063 Uiso 1 1 calc R . .
H23C H -0.1111 0.1028 0.2617 0.063 Uiso 1 1 calc R . .
C24 C -0.0607(2) 0.1383(3) 0.4227(3) 0.0282(14) Uani 1 1 d . . .
C25 C -0.0818(3) 0.1489(4) 0.4791(4) 0.0459(19) Uani 1 1 d . . .
H25A H -0.0537 0.1629 0.5171 0.069 Uiso 1 1 calc R . .
H25B H -0.0966 0.1068 0.4879 0.069 Uiso 1 1 calc R . .
H25C H -0.1084 0.1838 0.4678 0.069 Uiso 1 1 calc R . .
C26 C -0.0184(3) 0.0834(4) 0.4383(4) 0.0459(19) Uani 1 1 d . . .
H26A H -0.0012 0.0843 0.4061 0.069 Uiso 1 1 calc R . .
H26B H -0.0341 0.0393 0.4382 0.069 Uiso 1 1 calc R . .
H26C H 0.0068 0.0921 0.4804 0.069 Uiso 1 1 calc R . .
C27 C -0.0150(3) 0.2335(5) 0.2208(3) 0.047(2) Uani 1 1 d . . .
C28 C 0.0194(2) 0.2696(4) 0.2829(3) 0.0351(17) Uani 1 1 d . . .
C29 C 0.0333(3) 0.3376(4) 0.2786(3) 0.0403(18) Uani 1 1 d . . .
H29 H 0.0215 0.3599 0.2387 0.048 Uiso 1 1 calc R . .
C30 C 0.0643(2) 0.3723(4) 0.3328(3) 0.0326(15) Uani 1 1 d . . .
C31 C 0.0777(3) 0.4477(4) 0.3243(4) 0.048(2) Uani 1 1 d . . .
C32 C 0.1026(3) 0.0183(4) 0.3718(3) 0.0375(16) Uani 1 1 d . . .
C33 C 0.1152(3) 0.0953(3) 0.3761(3) 0.0284(14) Uani 1 1 d . . .
C34 C 0.1463(3) 0.1205(4) 0.3404(3) 0.0361(16) Uani 1 1 d . . .
H34 H 0.1575 0.0910 0.3141 0.043 Uiso 1 1 calc R . .
C35 C 0.1603(2) 0.1889(3) 0.3442(3) 0.0300(14) Uani 1 1 d . . .
C36 C 0.1944(3) 0.2131(4) 0.3044(3) 0.0393(17) Uani 1 1 d . . .
C37 C 0.1124(3) 0.1294(4) 0.6338(3) 0.0400(17) Uani 1 1 d . . .
C38 C 0.1030(2) 0.1923(3) 0.5896(3) 0.0263(13) Uani 1 1 d . . .
C39 C 0.0927(3) 0.2550(3) 0.6139(3) 0.0287(14) Uani 1 1 d . . .
H39 H 0.0926 0.2577 0.6565 0.034 Uiso 1 1 calc R . .
C40 C 0.0826(2) 0.3133(3) 0.5750(3) 0.0246(13) Uani 1 1 d . . .
C41 C 0.0698(3) 0.3807(3) 0.6038(3) 0.0340(15) Uani 1 1 d . . .
S2 S 0.29779(18) 0.12812(18) 0.4694(3) 0.0293(8) Uani 0.723(7) 1 d PD B 3
C42 C 0.2704(4) 0.0542(5) 0.4856(5) 0.030(2) Uani 0.723(7) 1 d PDU B 3
C43 C 0.2303(4) 0.0661(6) 0.5107(6) 0.030(2) Uani 0.723(7) 1 d PDU B 3
C44 C 0.2226(9) 0.1377(8) 0.5165(15) 0.017(3) Uani 0.723(7) 1 d PDU B 3
S2' S 0.2154(8) 0.1288(8) 0.5204(12) 0.039(4) Uani 0.277(7) 1 d PD B 4
C42' C 0.2813(11) 0.0674(15) 0.4735(14) 0.025(4) Uani 0.277(7) 1 d PDU B 4
C43' C 0.2408(12) 0.0567(13) 0.4983(14) 0.026(4) Uani 0.277(7) 1 d PDU B 4
C44' C 0.2912(18) 0.1379(15) 0.474(3) 0.024(6) Uani 0.277(7) 1 d PDU B 4
C45 C 0.2570(2) 0.1776(3) 0.4958(3) 0.0235(13) Uani 1 1 d D . .
C46 C 0.2576(2) 0.2505(3) 0.4964(3) 0.0217(13) Uani 1 1 d . B .
C47 C 0.2390(2) 0.3659(3) 0.5145(3) 0.0281(14) Uani 1 1 d . . .
C48 C 0.1938(3) 0.4154(4) 0.4884(4) 0.0430(18) Uani 1 1 d . . .
H48A H 0.1754 0.4053 0.4436 0.065 Uiso 1 1 calc R . .
H48B H 0.2070 0.4615 0.4922 0.065 Uiso 1 1 calc R . .
H48C H 0.1702 0.4110 0.5130 0.065 Uiso 1 1 calc R . .
C49 C 0.2648(3) 0.3752(4) 0.5879(3) 0.0405(17) Uani 1 1 d . . .
H49A H 0.2399 0.3645 0.6095 0.061 Uiso 1 1 calc R . .
H49B H 0.2763 0.4218 0.5971 0.061 Uiso 1 1 calc R . .
H49C H 0.2945 0.3450 0.6033 0.061 Uiso 1 1 calc R . .
C50 C 0.2801(2) 0.3650(3) 0.4784(3) 0.0291(14) Uani 1 1 d . . .
C51 C 0.2548(3) 0.3749(3) 0.4045(3) 0.0383(17) Uani 1 1 d . . .
H51A H 0.2797 0.3632 0.3833 0.057 Uiso 1 1 calc R . .
H51B H 0.2444 0.4219 0.3955 0.057 Uiso 1 1 calc R . .
H51C H 0.2246 0.3459 0.3886 0.057 Uiso 1 1 calc R . .
C52 C 0.3266(3) 0.4127(3) 0.5048(4) 0.0369(16) Uani 1 1 d . . .
H52A H 0.3445 0.4023 0.5497 0.055 Uiso 1 1 calc R . .
H52B H 0.3145 0.4593 0.5008 0.055 Uiso 1 1 calc R . .
H52C H 0.3502 0.4067 0.4805 0.055 Uiso 1 1 calc R . .
C53 C 0.3189(3) 0.1992(4) 0.6856(4) 0.0455(19) Uani 1 1 d . . .
C54 C 0.3563(2) 0.1788(4) 0.6486(3) 0.0322(15) Uani 1 1 d . . .
C55 C 0.3754(3) 0.1121(4) 0.6545(3) 0.0362(16) Uani 1 1 d . . .
H55 H 0.3656 0.0816 0.6813 0.043 Uiso 1 1 calc R . .
C56 C 0.4084(2) 0.0898(3) 0.6216(3) 0.0267(13) Uani 1 1 d . . .
C57 C 0.4262(3) 0.0152(4) 0.6283(4) 0.0438(18) Uani 1 1 d . . .
C58 C 0.5330(3) 0.2310(5) 0.7749(4) 0.048(2) Uani 1 1 d . . .
C59 C 0.4974(3) 0.2661(4) 0.7143(3) 0.0394(18) Uani 1 1 d . . .
C60 C 0.4828(3) 0.3333(4) 0.7186(4) 0.047(2) Uani 1 1 d . . .
H60 H 0.4949 0.3557 0.7585 0.056 Uiso 1 1 calc R . .
C61 C 0.4500(3) 0.3684(4) 0.6641(4) 0.0407(17) Uani 1 1 d . . .
C62 C 0.4349(3) 0.4418(5) 0.6727(4) 0.056(2) Uani 1 1 d . . .
C63 C 0.4350(3) 0.3789(4) 0.3871(4) 0.0439(18) Uani 1 1 d . . .
C64 C 0.4299(2) 0.3105(3) 0.4188(3) 0.0305(15) Uani 1 1 d . . .
C65 C 0.4196(3) 0.2522(3) 0.3801(3) 0.0376(17) Uani 1 1 d . . .
H65 H 0.4180 0.2554 0.3369 0.045 Uiso 1 1 calc R . .
C66 C 0.4114(2) 0.1890(3) 0.4047(3) 0.0289(14) Uani 1 1 d . . .
C67 C 0.4026(3) 0.1269(4) 0.3604(4) 0.0425(18) Uani 1 1 d . . .
C68 C 0.5974(3) 0.4273(4) 0.6894(4) 0.0430(18) Uani 1 1 d . . .
H68 H 0.6067 0.4668 0.7146 0.052 Uiso 1 1 calc R . .
C69 C 0.5589(3) 0.4254(4) 0.6311(4) 0.0465(19) Uani 1 1 d . . .
H69 H 0.5396 0.4640 0.6121 0.056 Uiso 1 1 calc R . .
C70 C 0.5505(2) 0.3615(3) 0.6019(3) 0.0236(13) Uani 1 1 d . . .
H70 H 0.5252 0.3515 0.5622 0.028 Uiso 1 1 calc R . .
C71 C 0.5872(2) 0.3128(3) 0.6423(3) 0.0264(13) Uani 1 1 d . . .
C72 C 0.5916(2) 0.2427(3) 0.6278(3) 0.0233(13) Uani 1 1 d . . .
C73 C 0.5785(2) 0.1412(3) 0.5649(3) 0.0231(13) Uani 1 1 d . . .
C74 C 0.5967(3) 0.1602(4) 0.5082(3) 0.0397(17) Uani 1 1 d . . .
H74A H 0.5675 0.1774 0.4731 0.060 Uiso 1 1 calc R . .
H74B H 0.6108 0.1203 0.4939 0.060 Uiso 1 1 calc R . .
H74C H 0.6234 0.1949 0.5217 0.060 Uiso 1 1 calc R . .
C75 C 0.5376(2) 0.0844(3) 0.5463(3) 0.0343(15) Uani 1 1 d . . .
H75A H 0.5206 0.0812 0.5786 0.051 Uiso 1 1 calc R . .
H75B H 0.5545 0.0416 0.5438 0.051 Uiso 1 1 calc R . .
H75C H 0.5121 0.0946 0.5048 0.051 Uiso 1 1 calc R . .
C76 C 0.6239(2) 0.1283(3) 0.6302(3) 0.0285(14) Uani 1 1 d . . .
C77 C 0.6073(3) 0.0903(4) 0.6812(3) 0.0387(16) Uani 1 1 d . . .
H77A H 0.6335 0.0961 0.7231 0.058 Uiso 1 1 calc R . .
H77B H 0.6034 0.0424 0.6706 0.058 Uiso 1 1 calc R . .
H77C H 0.5744 0.1083 0.6822 0.058 Uiso 1 1 calc R . .
C78 C 0.6729(3) 0.0977(4) 0.6220(4) 0.0412(18) Uani 1 1 d . . .
H78A H 0.6856 0.1275 0.5955 0.062 Uiso 1 1 calc R . .
H78B H 0.6647 0.0537 0.6014 0.062 Uiso 1 1 calc R . .
H78C H 0.6993 0.0925 0.6639 0.062 Uiso 1 1 calc R . .

loop_
_atom_site_aniso_label
_atom_site_aniso_U_11
_atom_site_aniso_U_22
_atom_site_aniso_U_33
_atom_site_aniso_U_23
_atom_site_aniso_U_13
_atom_site_aniso_U_12
Tb1 0.01531(15) 0.01986(16) 0.02610(16) 0.00118(11) 0.00728(12) 0.00122(11)
Tb2 0.01740(15) 0.02172(17) 0.02319(16) -0.00111(11) 0.00594(12) 0.00221(11)
Tb3 0.01533(15) 0.02279(17) 0.02784(17) 0.00091(11) 0.00438(13) 0.00163(11)
S3 0.0353(9) 0.0297(10) 0.0476(10) -0.0087(8) 0.0087(8) 0.0005(7)
F1 0.051(3) 0.039(2) 0.057(3) 0.021(2) 0.031(2) 0.013(2)
F2 0.091(4) 0.038(3) 0.063(3) 0.002(2) 0.023(3) -0.025(3)
F3 0.064(3) 0.065(3) 0.083(3) 0.032(3) 0.055(3) 0.014(3)
F4 0.147(6) 0.071(4) 0.177(7) 0.004(4) 0.139(6) 0.023(4)
F5 0.091(4) 0.060(3) 0.083(4) -0.001(3) 0.034(3) 0.045(3)
F6 0.067(4) 0.136(6) 0.127(5) -0.098(5) 0.008(4) 0.018(4)
F7 0.063(3) 0.032(3) 0.102(4) 0.009(3) 0.005(3) 0.010(2)
F8 0.078(3) 0.022(2) 0.065(3) -0.003(2) 0.028(3) -0.007(2)
F9 0.183(7) 0.031(3) 0.073(3) 0.006(2) 0.084(4) -0.007(3)
F10 0.067(3) 0.130(5) 0.036(2) -0.003(3) 0.033(2) -0.008(3)
F11 0.071(3) 0.051(3) 0.042(2) -0.012(2) 0.001(2) -0.023(2)
F12 0.067(3) 0.048(3) 0.037(2) -0.005(2) -0.004(2) 0.008(2)
F13 0.102(4) 0.060(3) 0.039(2) -0.008(2) 0.038(3) -0.016(3)
F14 0.041(3) 0.097(4) 0.065(3) 0.021(3) 0.022(2) -0.015(3)
F15 0.077(3) 0.042(3) 0.069(3) 0.019(2) 0.046(3) 0.009(2)
F16 0.365(14) 0.023(3) 0.068(4) -0.007(3) 0.060(6) -0.014(5)
F17 0.139(5) 0.041(3) 0.096(4) -0.031(3) 0.081(4) -0.025(3)
F18 0.100(5) 0.099(5) 0.239(10) -0.115(6) 0.091(6) -0.065(4)
F19 0.066(4) 0.136(6) 0.066(3) -0.063(4) 0.000(3) 0.037(4)
F20 0.027(2) 0.057(3) 0.041(2) -0.0106(19) 0.0068(18) -0.0089(19)
F21 0.074(4) 0.174(7) 0.022(2) 0.003(3) 0.006(3) -0.054(4)
F22 0.053(3) 0.077(4) 0.086(4) 0.060(3) -0.006(3) -0.008(3)
F23 0.041(3) 0.070(3) 0.074(3) 0.016(3) 0.030(2) -0.015(2)
F24 0.064(3) 0.033(3) 0.080(3) 0.016(2) 0.032(3) 0.005(2)
F25 0.052(3) 0.043(3) 0.107(4) -0.024(3) 0.004(3) -0.013(2)
F26 0.108(4) 0.032(3) 0.056(3) 0.005(2) 0.032(3) -0.010(3)
F27 0.093(4) 0.023(2) 0.086(3) -0.005(2) 0.053(3) 0.006(2)
F28 0.060(3) 0.051(3) 0.044(3) 0.017(2) 0.026(2) 0.012(2)
F29 0.094(4) 0.048(3) 0.069(3) -0.022(2) 0.059(3) -0.016(3)
F30 0.033(2) 0.063(3) 0.041(2) 0.009(2) 0.014(2) 0.004(2)
F31 0.096(5) 0.111(5) 0.127(5) 0.089(4) 0.067(4) 0.068(4)
F32 0.110(4) 0.040(3) 0.044(3) 0.008(2) 0.041(3) -0.002(3)
F33 0.186(7) 0.041(3) 0.055(3) 0.011(2) -0.003(4) -0.052(4)
F34 0.066(3) 0.044(3) 0.035(2) -0.0150(18) 0.022(2) 0.002(2)
F35 0.036(2) 0.049(3) 0.069(3) -0.017(2) 0.015(2) 0.013(2)
F36 0.085(4) 0.026(2) 0.063(3) -0.017(2) 0.041(3) -0.017(2)
F37 0.036(2) 0.085(4) 0.044(3) -0.001(2) 0.020(2) 0.014(2)
F38 0.114(5) 0.108(5) 0.112(5) 0.056(4) 0.095(4) 0.058(4)
F39 0.059(4) 0.134(5) 0.051(3) -0.047(3) 0.016(3) 0.006(3)
F40 0.147(6) 0.031(3) 0.075(4) -0.010(2) 0.040(4) 0.002(3)
F41 0.083(4) 0.047(3) 0.088(4) 0.032(3) 0.058(3) 0.012(3)
F42 0.051(3) 0.060(3) 0.128(5) 0.053(3) 0.047(3) 0.029(3)
F43 0.053(3) 0.179(7) 0.093(4) 0.091(5) -0.002(3) -0.031(4)
F44 0.027(2) 0.060(3) 0.041(2) 0.007(2) 0.0040(18) 0.0126(19)
F45 0.124(6) 0.169(7) 0.028(3) -0.022(3) -0.007(3) 0.097(5)
F46 0.065(3) 0.060(3) 0.075(3) -0.010(3) 0.029(3) 0.024(3)
F47 0.091(4) 0.075(4) 0.106(5) -0.068(4) -0.040(4) 0.024(3)
F48 0.063(3) 0.033(3) 0.104(4) -0.018(3) 0.038(3) -0.001(2)
F49 0.061(3) 0.055(3) 0.105(4) 0.031(3) 0.012(3) -0.023(3)
F50 0.103(4) 0.057(3) 0.065(3) 0.029(3) 0.036(3) -0.002(3)
F51 0.099(4) 0.038(3) 0.111(4) 0.036(3) 0.065(4) 0.028(3)
F52 0.110(5) 0.070(4) 0.088(4) -0.033(3) -0.008(4) 0.041(4)
F53 0.215(8) 0.047(3) 0.039(3) -0.007(2) 0.039(4) 0.006(4)
F54 0.120(6) 0.129(6) 0.141(6) -0.104(5) 0.086(5) -0.082(5)
O1 0.030(2) 0.022(2) 0.034(2) 0.0014(17) 0.022(2) -0.0015(18)
O2 0.024(2) 0.029(3) 0.047(3) 0.004(2) 0.016(2) 0.0082(19)
O3 0.031(2) 0.018(2) 0.036(2) -0.0005(18) 0.015(2) 0.0000(18)
O4 0.019(2) 0.026(2) 0.031(2) -0.0074(18) 0.0070(18) -0.0029(17)
O5 0.026(2) 0.023(2) 0.032(2) -0.0040(18) 0.0134(19) -0.0036(18)
O6 0.028(2) 0.025(2) 0.025(2) -0.0040(17) 0.0077(19) -0.0060(18)
O7 0.022(2) 0.028(2) 0.032(2) -0.0002(18) 0.006(2) 0.0064(18)
O8 0.016(2) 0.031(3) 0.028(2) -0.0008(18) 0.0054(18) 0.0005(17)
O9 0.019(2) 0.040(3) 0.028(2) -0.0059(19) 0.0060(19) -0.0012(19)
O10 0.027(2) 0.022(2) 0.036(2) 0.0068(18) 0.012(2) 0.0034(18)
O11 0.030(2) 0.025(2) 0.035(2) -0.0045(19) 0.011(2) 0.0000(19)
O12 0.030(2) 0.025(2) 0.031(2) -0.0053(18) 0.012(2) 0.0005(18)
O13 0.023(2) 0.022(2) 0.025(2) -0.0021(17) 0.0079(18) 0.0027(17)
O14 0.023(2) 0.021(2) 0.029(2) 0.0004(17) 0.0127(18) 0.0015(17)
O15 0.016(2) 0.038(3) 0.032(2) -0.0003(19) 0.0100(19) 0.0002(18)
O16 0.013(2) 0.032(3) 0.039(3) 0.0013(19) 0.0073(19) 0.0072(17)
O17 0.020(2) 0.039(3) 0.032(2) 0.001(2) 0.009(2) 0.0035(19)
O18 0.025(2) 0.027(2) 0.030(2) 0.0024(18) 0.0126(19) 0.0005(18)
O19 0.027(3) 0.046(3) 0.033(3) 0.002(2) 0.003(2) 0.005(2)
O20 0.029(3) 0.031(3) 0.039(3) -0.011(2) 0.001(2) 0.003(2)
O21 0.025(2) 0.021(2) 0.039(3) 0.0038(18) 0.008(2) -0.0002(18)
O22 0.023(2) 0.025(2) 0.030(2) 0.0009(18) 0.0081(19) 0.0011(18)
O23 0.012(2) 0.029(2) 0.035(2) -0.0008(18) 0.0027(18) 0.0017(17)
O24 0.017(2) 0.030(3) 0.047(3) -0.016(2) -0.002(2) 0.0007(18)
N1 0.018(2) 0.019(3) 0.029(3) -0.003(2) 0.007(2) 0.003(2)
N2 0.014(2) 0.024(3) 0.028(3) -0.001(2) 0.006(2) -0.001(2)
N3 0.018(3) 0.027(3) 0.030(3) -0.001(2) 0.005(2) 0.007(2)
N4 0.009(2) 0.022(3) 0.032(3) 0.001(2) 0.004(2) 0.0025(19)
N5 0.009(2) 0.023(3) 0.031(3) -0.002(2) 0.004(2) -0.0010(19)
N6 0.012(2) 0.025(3) 0.029(3) -0.007(2) 0.004(2) -0.004(2)
C1 0.039(4) 0.040(4) 0.048(4) 0.016(3) 0.027(4) 0.002(3)
C2 0.029(3) 0.035(4) 0.032(3) 0.008(3) 0.010(3) 0.004(3)
C3 0.035(4) 0.043(4) 0.037(4) 0.008(3) 0.018(3) 0.010(3)
C4 0.022(3) 0.037(4) 0.044(4) -0.006(3) 0.014(3) 0.004(3)
C5 0.042(4) 0.053(5) 0.059(5) -0.008(4) 0.025(4) 0.013(4)
C6 0.066(5) 0.018(4) 0.040(4) -0.001(3) 0.025(4) -0.004(3)
C7 0.028(3) 0.024(4) 0.040(4) 0.000(3) 0.019(3) -0.004(3)
C8 0.032(4) 0.027(4) 0.032(3) -0.006(3) 0.014(3) -0.004(3)
C9 0.024(3) 0.028(4) 0.031(3) -0.002(3) 0.016(3) -0.002(3)
C10 0.044(4) 0.035(4) 0.028(3) -0.006(3) 0.013(3) -0.008(3)
C11 0.040(4) 0.048(5) 0.031(4) 0.000(3) 0.018(3) -0.003(3)
C12 0.028(4) 0.034(4) 0.026(3) 0.002(3) 0.005(3) -0.001(3)
C13 0.054(5) 0.034(4) 0.039(4) -0.007(3) 0.024(4) -0.006(3)
C14 0.038(4) 0.023(4) 0.036(4) -0.003(3) 0.012(3) -0.001(3)
C15 0.083(7) 0.031(4) 0.048(5) -0.013(4) 0.035(5) -0.014(4)
S1 0.0231(10) 0.0254(12) 0.0278(13) 0.0047(8) 0.0086(10) 0.0028(8)
C16 0.029(4) 0.023(4) 0.034(4) -0.004(3) 0.015(3) -0.002(3)
C17 0.027(4) 0.026(3) 0.036(4) -0.005(3) 0.013(3) -0.001(3)
C18 0.016(4) 0.014(4) 0.024(4) -0.008(3) 0.009(3) -0.001(3)
S1' 0.028(5) 0.025(5) 0.035(6) -0.011(4) 0.010(4) -0.007(4)
C16' 0.024(5) 0.025(5) 0.029(5) -0.001(5) 0.010(5) 0.000(5)
C17' 0.022(5) 0.021(5) 0.029(5) -0.004(5) 0.012(5) -0.002(5)
C18' 0.026(7) 0.026(7) 0.028(7) 0.003(6) 0.009(6) -0.002(6)
C19 0.021(3) 0.021(3) 0.032(3) -0.002(2) 0.014(3) 0.001(2)
C20 0.016(3) 0.023(3) 0.023(3) 0.001(2) 0.010(3) 0.003(2)
C21 0.015(3) 0.025(3) 0.038(4) -0.003(3) 0.005(3) 0.005(2)
C22 0.026(4) 0.025(4) 0.077(5) 0.006(3) 0.013(4) -0.006(3)
C23 0.049(5) 0.029(4) 0.049(4) -0.011(3) 0.017(4) 0.009(3)
C24 0.027(3) 0.019(3) 0.038(4) 0.001(3) 0.010(3) 0.000(3)
C25 0.052(5) 0.041(5) 0.050(4) 0.006(3) 0.023(4) -0.012(4)
C26 0.032(4) 0.025(4) 0.069(5) 0.002(3) 0.001(4) 0.000(3)
C27 0.031(4) 0.085(7) 0.025(4) -0.005(4) 0.008(3) 0.003(4)
C28 0.015(3) 0.061(5) 0.030(4) -0.005(3) 0.009(3) 0.000(3)
C29 0.029(4) 0.060(5) 0.033(4) 0.014(3) 0.013(3) -0.005(3)
C30 0.017(3) 0.047(4) 0.037(4) 0.015(3) 0.014(3) 0.001(3)
C31 0.038(4) 0.056(5) 0.047(5) 0.023(4) 0.010(4) -0.003(4)
C32 0.047(4) 0.028(4) 0.042(4) -0.008(3) 0.020(4) -0.001(3)
C33 0.031(3) 0.020(3) 0.029(3) -0.004(3) 0.003(3) 0.004(3)
C34 0.043(4) 0.032(4) 0.038(4) -0.005(3) 0.020(3) 0.002(3)
C35 0.027(3) 0.035(4) 0.029(3) -0.003(3) 0.010(3) 0.009(3)
C36 0.047(4) 0.038(4) 0.034(4) -0.011(3) 0.016(3) 0.001(3)
C37 0.048(5) 0.041(4) 0.030(4) 0.003(3) 0.012(3) -0.005(4)
C38 0.020(3) 0.027(3) 0.029(3) 0.004(3) 0.005(3) -0.004(3)
C39 0.037(4) 0.028(4) 0.022(3) 0.001(2) 0.010(3) 0.002(3)
C40 0.019(3) 0.023(3) 0.033(3) -0.004(3) 0.009(3) -0.004(2)
C41 0.042(4) 0.025(4) 0.036(4) -0.005(3) 0.013(3) 0.003(3)
S2 0.0248(17) 0.0214(16) 0.0434(18) -0.0011(13) 0.0133(12) 0.0056(12)
C42 0.027(5) 0.023(4) 0.038(4) 0.008(3) 0.009(4) 0.001(3)
C43 0.025(4) 0.027(4) 0.037(4) 0.008(3) 0.009(3) 0.005(3)
C44 0.013(5) 0.014(6) 0.027(5) 0.009(5) 0.010(4) 0.003(4)
S2' 0.039(7) 0.034(6) 0.044(6) 0.013(4) 0.012(5) -0.014(4)
C42' 0.024(6) 0.024(6) 0.029(6) 0.006(5) 0.013(5) 0.002(5)
C43' 0.026(6) 0.020(5) 0.032(6) 0.005(5) 0.011(5) -0.001(5)
C44' 0.026(9) 0.022(9) 0.026(8) 0.001(7) 0.010(7) 0.002(7)
C45 0.015(3) 0.025(3) 0.025(3) 0.001(2) 0.000(2) 0.004(2)
C46 0.012(3) 0.026(3) 0.020(3) 0.002(2) -0.004(2) 0.000(2)
C47 0.021(3) 0.021(3) 0.040(4) -0.003(3) 0.008(3) -0.001(2)
C48 0.028(4) 0.029(4) 0.072(5) -0.001(3) 0.015(4) 0.008(3)
C49 0.040(4) 0.032(4) 0.053(4) -0.017(3) 0.019(4) -0.007(3)
C50 0.021(3) 0.023(3) 0.037(4) -0.002(3) 0.002(3) -0.002(3)
C51 0.046(4) 0.025(4) 0.041(4) 0.009(3) 0.009(3) 0.007(3)
C52 0.025(3) 0.018(3) 0.064(5) -0.003(3) 0.008(3) -0.003(3)
C53 0.045(5) 0.057(5) 0.040(4) 0.008(4) 0.022(4) 0.008(4)
C54 0.018(3) 0.054(5) 0.022(3) 0.001(3) 0.004(3) 0.001(3)
C55 0.039(4) 0.038(4) 0.036(4) 0.012(3) 0.019(3) 0.005(3)
C56 0.024(3) 0.028(3) 0.027(3) -0.001(3) 0.007(3) -0.004(3)
C57 0.048(5) 0.036(4) 0.056(5) 0.010(4) 0.027(4) 0.000(3)
C58 0.033(4) 0.078(6) 0.031(4) -0.003(4) 0.007(3) 0.014(4)
C59 0.015(3) 0.071(6) 0.031(4) 0.001(3) 0.006(3) 0.006(3)
C60 0.037(4) 0.060(5) 0.037(4) -0.015(4) 0.002(3) 0.014(4)
C61 0.029(4) 0.038(4) 0.051(4) -0.012(3) 0.008(3) 0.006(3)
C62 0.044(5) 0.049(5) 0.061(5) -0.021(4) 0.000(4) 0.007(4)
C63 0.041(4) 0.037(4) 0.057(5) 0.009(4) 0.021(4) 0.002(3)
C64 0.022(3) 0.029(4) 0.041(4) 0.013(3) 0.011(3) 0.006(3)
C65 0.049(5) 0.031(4) 0.031(4) 0.009(3) 0.011(3) 0.004(3)
C66 0.022(3) 0.032(4) 0.030(3) 0.005(3) 0.005(3) 0.004(3)
C67 0.053(5) 0.033(4) 0.040(4) -0.005(3) 0.013(4) 0.003(4)
C68 0.037(4) 0.029(4) 0.062(5) -0.013(3) 0.015(4) 0.000(3)
C69 0.038(4) 0.026(4) 0.075(6) 0.013(4) 0.019(4) 0.006(3)
C70 0.022(3) 0.015(3) 0.028(3) 0.001(2) 0.002(3) -0.010(2)
C71 0.021(3) 0.021(3) 0.036(3) 0.000(3) 0.007(3) -0.006(2)
C72 0.015(3) 0.023(3) 0.034(3) -0.003(2) 0.009(3) -0.001(2)
C73 0.017(3) 0.018(3) 0.030(3) -0.004(2) 0.002(3) 0.000(2)
C74 0.038(4) 0.039(4) 0.050(4) -0.013(3) 0.025(4) -0.005(3)
C75 0.024(3) 0.029(4) 0.046(4) -0.008(3) 0.005(3) -0.008(3)
C76 0.020(3) 0.024(3) 0.037(4) -0.010(3) 0.004(3) -0.003(3)
C77 0.041(4) 0.025(4) 0.047(4) -0.001(3) 0.011(3) 0.000(3)
C78 0.021(3) 0.036(4) 0.060(5) -0.018(3) 0.005(3) 0.003(3)

loop_
_atom_type_symbol
_atom_type_description
_atom_type_scat_dispersion_real
_atom_type_scat_dispersion_imag
_atom_type_scat_source
C C 0.0033 0.0016 'International Tables Vol C Tables 4.2.6.8 and 6.1.1.4'
H H 0.0000 0.0000 'International Tables Vol C Tables 4.2.6.8 and 6.1.1.4'
N N 0.0061 0.0033 'International Tables Vol C Tables 4.2.6.8 and 6.1.1.4'
O O 0.0106 0.0060 'International Tables Vol C Tables 4.2.6.8 and 6.1.1.4'
F F 0.0171 0.0103 'International Tables Vol C Tables 4.2.6.8 and 6.1.1.4'
S S 0.1246 0.1234 'International Tables Vol C Tables 4.2.6.8 and 6.1.1.4'
Tb Tb -0.1723 4.1537 'International Tables Vol C Tables 4.2.6.8 and 6.1.1.4'

loop_
_geom_angle_atom_site_label_1
_geom_angle_atom_site_label_2
_geom_angle_atom_site_label_3
_geom_angle
_geom_angle_site_symmetry_1
_geom_angle_site_symmetry_3
O1 Tb1 O3 140.22(14) . .
O1 Tb1 O5 147.74(14) . .
O3 Tb1 O5 71.90(14) . .
O1 Tb1 O24 93.80(15) . 4_465
O3 Tb1 O24 89.00(15) . 4_465
O5 Tb1 O24 81.68(15) . 4_465
O1 Tb1 O4 81.92(15) . .
O3 Tb1 O4 73.42(15) . .
O5 Tb1 O4 119.50(14) . .
O24 Tb1 O4 144.56(16) 4_465 .
O1 Tb1 O6 75.86(14) . .
O3 Tb1 O6 141.99(14) . .
O5 Tb1 O6 72.20(14) . .
O24 Tb1 O6 73.85(16) 4_465 .
O4 Tb1 O6 137.17(14) . .
O1 Tb1 O7 92.84(15) . .
O3 Tb1 O7 108.53(15) . .
O5 Tb1 O7 73.39(15) . .
O24 Tb1 O7 142.60(16) 4_465 .
O4 Tb1 O7 72.84(14) . .
O6 Tb1 O7 72.24(15) . .
O1 Tb1 O2 71.59(14) . .
O3 Tb1 O2 71.56(15) . .
O5 Tb1 O2 135.04(15) . .
O24 Tb1 O2 72.41(16) 4_465 .
O4 Tb1 O2 72.89(14) . .
O6 Tb1 O2 130.62(15) . .
O7 Tb1 O2 143.95(15) . .
O10 Tb2 O13 148.00(14) . .
O10 Tb2 O11 138.64(15) . .
O13 Tb2 O11 73.10(14) . .
O10 Tb2 O14 76.26(14) . .
O13 Tb2 O14 72.95(14) . .
O11 Tb2 O14 144.62(14) . .
O10 Tb2 O9 73.04(15) . .
O13 Tb2 O9 133.03(15) . .
O11 Tb2 O9 74.56(15) . .
O14 Tb2 O9 124.45(14) . .
O10 Tb2 O12 76.01(15) . .
O13 Tb2 O12 122.07(14) . .
O11 Tb2 O12 72.69(14) . .
O14 Tb2 O12 135.89(14) . .
O9 Tb2 O12 78.04(15) . .
O10 Tb2 O15 89.67(15) . .
O13 Tb2 O15 72.91(15) . .
O11 Tb2 O15 106.67(15) . .
O14 Tb2 O15 72.16(14) . .
O9 Tb2 O15 150.06(15) . .
O12 Tb2 O15 74.07(15) . .
O10 Tb2 O8 103.43(14) . .
O13 Tb2 O8 73.85(14) . .
O11 Tb2 O8 91.42(14) . .
O14 Tb2 O8 69.80(14) . .
O9 Tb2 O8 73.86(14) . .
O12 Tb2 O8 150.59(15) . .
O15 Tb2 O8 135.10(14) . .
O18 Tb3 O20 137.44(15) . .
O18 Tb3 O22 73.16(14) . .
O20 Tb3 O22 149.29(15) . .
O18 Tb3 O21 144.29(15) . .
O20 Tb3 O21 77.22(16) . .
O22 Tb3 O21 73.24(15) . .
O18 Tb3 O17 72.88(15) . .
O20 Tb3 O17 77.31(16) . .
O22 Tb3 O17 119.67(15) . .
O21 Tb3 O17 136.14(15) . .
O18 Tb3 O19 72.98(16) . .
O20 Tb3 O19 71.99(16) . .
O22 Tb3 O19 133.30(15) . .
O21 Tb3 O19 124.98(16) . .
O17 Tb3 O19 78.85(16) . .
O18 Tb3 O23 90.04(14) . .
O20 Tb3 O23 102.64(15) . .
O22 Tb3 O23 74.90(14) . .
O21 Tb3 O23 69.79(15) . .
O17 Tb3 O23 151.19(15) . .
O19 Tb3 O23 73.95(16) . .
O18 Tb3 O16 109.23(15) . .
O20 Tb3 O16 90.21(15) . .
O22 Tb3 O16 72.66(15) . .
O21 Tb3 O16 71.36(15) . .
O17 Tb3 O16 73.64(15) . .
O19 Tb3 O16 149.98(16) . .
O23 Tb3 O16 134.87(15) . .
C68 S3 C71 91.9(3) . .
C2 O1 Tb1 137.7(4) . .
C4 O2 Tb1 134.7(4) . .
C7 O3 Tb1 134.6(4) . .
C9 O4 Tb1 133.4(4) . .
C12 O5 Tb1 136.6(4) . .
C14 O6 Tb1 134.8(4) . .
N1 O7 Tb1 138.3(3) . .
N2 O8 Tb2 135.2(3) . .
C28 O9 Tb2 133.4(4) . .
C30 O10 Tb2 135.0(4) . .
C33 O11 Tb2 134.8(4) . .
C35 O12 Tb2 134.3(4) . .
C38 O13 Tb2 135.1(4) . .
C40 O14 Tb2 134.9(4) . .
N3 O15 Tb2 134.8(4) . .
N4 O16 Tb3 135.1(4) . .
C54 O17 Tb3 133.7(4) . .
C56 O18 Tb3 135.3(4) . .
C59 O19 Tb3 134.9(5) . .
C61 O20 Tb3 136.6(5) . .
C64 O21 Tb3 133.5(4) . .
C66 O22 Tb3 135.3(4) . .
N5 O23 Tb3 137.5(4) . .
N6 O24 Tb1 163.1(4) . 4_666
O7 N1 C20 124.3(5) . .
O7 N1 C21 122.1(5) . .
C20 N1 C21 112.9(5) . .
O8 N2 C20 124.7(5) . .
O8 N2 C24 121.3(5) . .
C20 N2 C24 113.3(5) . .
O15 N3 C46 124.0(5) . .
O15 N3 C47 122.0(5) . .
C46 N3 C47 113.2(5) . .
O16 N4 C46 124.2(5) . .
O16 N4 C50 122.6(5) . .
C46 N4 C50 112.6(5) . .
O23 N5 C72 124.8(5) . .
O23 N5 C73 121.1(4) . .
C72 N5 C73 112.5(4) . .
O24 N6 C72 123.2(5) . .
O24 N6 C76 123.4(5) . .
C72 N6 C76 112.7(5) . .
F3 C1 F1 106.7(6) . .
F3 C1 F2 107.5(6) . .
F1 C1 F2 106.2(6) . .
F3 C1 C2 113.8(6) . .
F1 C1 C2 110.9(6) . .
F2 C1 C2 111.3(6) . .
O1 C2 C3 127.1(6) . .
O1 C2 C1 113.0(6) . .
C3 C2 C1 119.8(6) . .
C2 C3 C4 121.5(6) . .
C2 C3 H3 119.2 . .
C4 C3 H3 119.2 . .
O2 C4 C3 126.9(6) . .
O2 C4 C5 114.4(6) . .
C3 C4 C5 118.6(6) . .
F5 C5 F6 108.5(8) . .
F5 C5 F4 105.3(7) . .
F6 C5 F4 106.1(8) . .
F5 C5 C4 112.9(7) . .
F6 C5 C4 110.3(6) . .
F4 C5 C4 113.3(7) . .
F8 C6 F9 108.6(6) . .
F8 C6 F7 106.5(6) . .
F9 C6 F7 106.4(7) . .
F8 C6 C7 114.5(6) . .
F9 C6 C7 110.4(6) . .
F7 C6 C7 110.1(6) . .
O3 C7 C8 128.7(6) . .
O3 C7 C6 113.5(6) . .
C8 C7 C6 117.9(6) . .
C7 C8 C9 121.1(6) . .
C7 C8 H8 119.4 . .
C9 C8 H8 119.4 . .
O4 C9 C8 127.6(6) . .
O4 C9 C10 115.9(6) . .
C8 C9 C10 116.4(6) . .
F11 C10 F12 106.9(6) . .
F11 C10 F10 107.4(6) . .
F12 C10 F10 108.2(6) . .
F11 C10 C9 112.7(6) . .
F12 C10 C9 112.1(5) . .
F10 C10 C9 109.4(6) . .
F13 C11 F14 109.0(6) . .
F13 C11 F15 108.3(6) . .
F14 C11 F15 106.1(6) . .
F13 C11 C12 113.5(6) . .
F14 C11 C12 109.5(6) . .
F15 C11 C12 110.2(6) . .
O5 C12 C13 127.4(6) . .
O5 C12 C11 114.6(6) . .
C13 C12 C11 118.0(6) . .
C12 C13 C14 120.7(6) . .
C12 C13 H13 119.7 . .
C14 C13 H13 119.7 . .
O6 C14 C13 128.1(6) . .
O6 C14 C15 114.9(6) . .
C13 C14 C15 117.0(6) . .
F16 C15 F17 108.1(8) . .
F16 C15 F18 105.3(9) . .
F17 C15 F18 104.4(7) . .
F16 C15 C14 112.3(7) . .
F17 C15 C14 115.7(7) . .
F18 C15 C14 110.1(7) . .
C16 S1 C19 91.8(4) . .
C17 C16 S1 112.4(6) . .
C16 C17 C18 110.8(8) . .
C19 C18 C17 114.3(10) . .
C19 S1' C17' 87.7(19) . .
C17' C16' C18' 107(4) . .
C16' C17' S1' 118(3) . .
C19 C18' C16' 113(4) . .
C18 C19 C18' 112(2) . .
C18 C19 C20 125.9(7) . .
C18' C19 C20 122(2) . .
C18 C19 S1' 3.2(17) . .
C18' C19 S1' 114(2) . .
C20 C19 S1' 123.9(9) . .
C18 C19 S1 110.5(7) . .
C18' C19 S1 4(3) . .
C20 C19 S1 123.6(4) . .
S1' C19 S1 112.5(8) . .
N2 C20 N1 106.6(5) . .
N2 C20 C19 126.6(5) . .
N1 C20 C19 126.8(5) . .
C22 C21 N1 109.8(5) . .
C22 C21 C23 110.9(6) . .
N1 C21 C23 106.8(5) . .
C22 C21 C24 115.0(6) . .
N1 C21 C24 99.4(5) . .
C23 C21 C24 114.0(5) . .
C21 C22 H22A 109.5 . .
C21 C22 H22B 109.5 . .
H22A C22 H22B 109.5 . .
C21 C22 H22C 109.5 . .
H22A C22 H22C 109.5 . .
H22B C22 H22C 109.5 . .
C21 C23 H23A 109.5 . .
C21 C23 H23B 109.5 . .
H23A C23 H23B 109.5 . .
C21 C23 H23C 109.5 . .
H23A C23 H23C 109.5 . .
H23B C23 H23C 109.5 . .
N2 C24 C26 110.3(5) . .
N2 C24 C25 105.7(5) . .
C26 C24 C25 111.5(6) . .
N2 C24 C21 99.6(5) . .
C26 C24 C21 114.5(5) . .
C25 C24 C21 114.1(5) . .
C24 C25 H25A 109.5 . .
C24 C25 H25B 109.5 . .
H25A C25 H25B 109.5 . .
C24 C25 H25C 109.5 . .
H25A C25 H25C 109.5 . .
H25B C25 H25C 109.5 . .
C24 C26 H26A 109.5 . .
C24 C26 H26B 109.5 . .
H26A C26 H26B 109.5 . .
C24 C26 H26C 109.5 . .
H26A C26 H26C 109.5 . .
H26B C26 H26C 109.5 . .
F20 C27 F19 106.0(7) . .
F20 C27 F21 106.5(6) . .
F19 C27 F21 107.9(7) . .
F20 C27 C28 111.0(6) . .
F19 C27 C28 111.9(6) . .
F21 C27 C28 113.1(7) . .
O9 C28 C29 128.2(6) . .
O9 C28 C27 113.3(7) . .
C29 C28 C27 118.5(7) . .
C30 C29 C28 120.9(6) . .
C30 C29 H29 119.6 . .
C28 C29 H29 119.6 . .
O10 C30 C29 128.4(7) . .
O10 C30 C31 113.7(6) . .
C29 C30 C31 117.9(6) . .
F24 C31 F22 107.4(7) . .
F24 C31 F23 107.3(7) . .
F22 C31 F23 107.2(6) . .
F24 C31 C30 112.2(6) . .
F22 C31 C30 112.8(7) . .
F23 C31 C30 109.7(7) . .
F26 C32 F25 108.0(6) . .
F26 C32 F27 106.9(6) . .
F25 C32 F27 107.1(6) . .
F26 C32 C33 111.8(6) . .
F25 C32 C33 109.9(6) . .
F27 C32 C33 113.0(6) . .
O11 C33 C34 128.5(6) . .
O11 C33 C32 113.5(6) . .
C34 C33 C32 117.9(6) . .
C35 C34 C33 120.5(6) . .
C35 C34 H34 119.8 . .
C33 C34 H34 119.8 . .
O12 C35 C34 128.3(6) . .
O12 C35 C36 113.8(6) . .
C34 C35 C36 117.9(6) . .
F29 C36 F28 107.8(6) . .
F29 C36 F30 107.6(6) . .
F28 C36 F30 106.1(6) . .
F29 C36 C35 113.3(6) . .
F28 C36 C35 111.3(6) . .
F30 C36 C35 110.4(6) . .
F31 C37 F33 106.2(8) . .
F31 C37 F32 105.7(6) . .
F33 C37 F32 106.7(6) . .
F31 C37 C38 111.4(6) . .
F33 C37 C38 110.9(6) . .
F32 C37 C38 115.4(6) . .
O13 C38 C39 128.1(6) . .
O13 C38 C37 113.5(6) . .
C39 C38 C37 118.4(6) . .
C40 C39 C38 120.6(6) . .
C40 C39 H39 119.7 . .
C38 C39 H39 119.7 . .
O14 C40 C39 128.2(6) . .
O14 C40 C41 113.4(5) . .
C39 C40 C41 118.4(5) . .
F35 C41 F36 108.0(6) . .
F35 C41 F34 107.7(6) . .
F36 C41 F34 106.6(5) . .
F35 C41 C40 110.3(5) . .
F36 C41 C40 110.4(5) . .
F34 C41 C40 113.7(5) . .
C45 S2 C42 92.1(5) . .
C43 C42 S2 112.9(9) . .
C42 C43 C44 110.9(12) . .
C45 C44 C43 112.7(14) . .
C45 S2' C43' 90.2(13) . .
C43' C42' C44' 109(3) . .
C42' C43' S2' 115(2) . .
C42' C44' C45 113(3) . .
C44 C45 C44' 112.6(17) . .
C44 C45 C46 124.2(9) . .
C44' C45 C46 123.2(15) . .
C44 C45 S2' 0.5(17) . .
C44' C45 S2' 112.2(16) . .
C46 C45 S2' 124.6(7) . .
C44 C45 S2 111.4(8) . .
C44' C45 S2 1.2(16) . .
C46 C45 S2 124.3(5) . .
S2' C45 S2 111.0(7) . .
N3 C46 N4 105.8(5) . .
N3 C46 C45 128.1(6) . .
N4 C46 C45 126.1(5) . .
N3 C47 C48 111.5(5) . .
N3 C47 C49 106.6(5) . .
C48 C47 C49 110.6(6) . .
N3 C47 C50 99.3(5) . .
C48 C47 C50 116.0(6) . .
C49 C47 C50 112.0(5) . .
C47 C48 H48A 109.5 . .
C47 C48 H48B 109.5 . .
H48A C48 H48B 109.5 . .
C47 C48 H48C 109.5 . .
H48A C48 H48C 109.5 . .
H48B C48 H48C 109.5 . .
C47 C49 H49A 109.5 . .
C47 C49 H49B 109.5 . .
H49A C49 H49B 109.5 . .
C47 C49 H49C 109.5 . .
H49A C49 H49C 109.5 . .
H49B C49 H49C 109.5 . .
N4 C50 C52 111.7(5) . .
N4 C50 C51 106.7(5) . .
C52 C50 C51 110.2(6) . .
N4 C50 C47 98.8(5) . .
C52 C50 C47 116.0(5) . .
C51 C50 C47 112.5(5) . .
C50 C51 H51A 109.5 . .
C50 C51 H51B 109.5 . .
H51A C51 H51B 109.5 . .
C50 C51 H51C 109.5 . .
H51A C51 H51C 109.5 . .
H51B C51 H51C 109.5 . .
C50 C52 H52A 109.5 . .
C50 C52 H52B 109.5 . .
H52A C52 H52B 109.5 . .
C50 C52 H52C 109.5 . .
H52A C52 H52C 109.5 . .
H52B C52 H52C 109.5 . .
F37 C53 F38 108.4(7) . .
F37 C53 F39 106.3(7) . .
F38 C53 F39 106.4(7) . .
F37 C53 C54 112.3(6) . .
F38 C53 C54 113.3(7) . .
F39 C53 C54 109.8(6) . .
O17 C54 C55 127.6(6) . .
O17 C54 C53 113.7(6) . .
C55 C54 C53 118.7(6) . .
C56 C55 C54 121.8(6) . .
C56 C55 H55 119.1 . .
C54 C55 H55 119.1 . .
O18 C56 C55 127.6(6) . .
O18 C56 C57 113.3(6) . .
C55 C56 C57 119.1(6) . .
F42 C57 F41 106.4(6) . .
F42 C57 F40 107.7(7) . .
F41 C57 F40 107.1(7) . .
F42 C57 C56 111.1(6) . .
F41 C57 C56 114.7(6) . .
F40 C57 C56 109.5(6) . .
F45 C58 F43 108.3(8) . .
F45 C58 F44 105.7(7) . .
F43 C58 F44 105.5(7) . .
F45 C58 C59 114.2(7) . .
F43 C58 C59 111.7(7) . .
F44 C58 C59 110.9(6) . .
O19 C59 C60 127.4(7) . .
O19 C59 C58 113.8(7) . .
C60 C59 C58 118.8(7) . .
C59 C60 C61 121.3(7) . .
C59 C60 H60 119.3 . .
C61 C60 H60 119.3 . .
O20 C61 C60 127.0(7) . .
O20 C61 C62 114.5(7) . .
C60 C61 C62 118.5(7) . .
F46 C62 F47 106.9(7) . .
F46 C62 F48 107.0(7) . .
F47 C62 F48 106.3(8) . .
F46 C62 C61 111.4(7) . .
F47 C62 C61 113.6(7) . .
F48 C62 C61 111.3(7) . .
F49 C63 F50 105.8(7) . .
F49 C63 F51 107.7(7) . .
F50 C63 F51 106.6(7) . .
F49 C63 C64 110.5(6) . .
F50 C63 C64 115.0(7) . .
F51 C63 C64 110.9(6) . .
O21 C64 C65 129.0(6) . .
O21 C64 C63 112.9(6) . .
C65 C64 C63 118.1(6) . .
C64 C65 C66 121.1(6) . .
C64 C65 H65 119.4 . .
C66 C65 H65 119.4 . .
O22 C66 C65 127.6(6) . .
O22 C66 C67 114.1(6) . .
C65 C66 C67 118.2(6) . .
F53 C67 F54 108.2(8) . .
F53 C67 F52 105.8(7) . .
F54 C67 F52 103.6(8) . .
F53 C67 C66 115.4(6) . .
F54 C67 C66 111.9(6) . .
F52 C67 C66 111.1(6) . .
C69 C68 S3 113.2(6) . .
C69 C68 H68 123.4 . .
S3 C68 H68 123.4 . .
C68 C69 C70 114.6(6) . .
C68 C69 H69 122.7 . .
C70 C69 H69 122.7 . .
C69 C70 C71 109.7(6) . .
C69 C70 H70 125.2 . .
C71 C70 H70 125.2 . .
C72 C71 C70 126.1(6) . .
C72 C71 S3 123.2(5) . .
C70 C71 S3 110.6(4) . .
N5 C72 N6 106.6(5) . .
N5 C72 C71 126.4(6) . .
N6 C72 C71 126.9(5) . .
N5 C73 C74 105.9(5) . .
N5 C73 C75 110.6(5) . .
C74 C73 C75 111.2(5) . .
N5 C73 C76 99.7(4) . .
C74 C73 C76 114.5(5) . .
C75 C73 C76 114.1(5) . .
C73 C74 H74A 109.5 . .
C73 C74 H74B 109.5 . .
H74A C74 H74B 109.5 . .
C73 C74 H74C 109.5 . .
H74A C74 H74C 109.5 . .
H74B C74 H74C 109.5 . .
C73 C75 H75A 109.5 . .
C73 C75 H75B 109.5 . .
H75A C75 H75B 109.5 . .
C73 C75 H75C 109.5 . .
H75A C75 H75C 109.5 . .
H75B C75 H75C 109.5 . .
N6 C76 C78 110.4(5) . .
N6 C76 C77 105.6(5) . .
C78 C76 C77 111.9(6) . .
N6 C76 C73 99.2(5) . .
C78 C76 C73 114.2(5) . .
C77 C76 C73 114.4(5) . .
C76 C77 H77A 109.5 . .
C76 C77 H77B 109.5 . .
H77A C77 H77B 109.5 . .
C76 C77 H77C 109.5 . .
H77A C77 H77C 109.5 . .
H77B C77 H77C 109.5 . .
C76 C78 H78A 109.5 . .
C76 C78 H78B 109.5 . .
H78A C78 H78B 109.5 . .
C76 C78 H78C 109.5 . .
H78A C78 H78C 109.5 . .
H78B C78 H78C 109.5 . .

loop_
_geom_bond_atom_site_label_1
_geom_bond_atom_site_label_2
_geom_bond_distance
_geom_bond_site_symmetry_2
Tb1 O1 2.313(4) .
Tb1 O3 2.319(4) .
Tb1 O5 2.339(4) .
Tb1 O24 2.366(4) 4_465
Tb1 O4 2.378(4) .
Tb1 O6 2.380(4) .
Tb1 O7 2.385(4) .
Tb1 O2 2.392(4) .
Tb2 O10 2.334(4) .
Tb2 O13 2.339(4) .
Tb2 O11 2.342(4) .
Tb2 O14 2.351(4) .
Tb2 O9 2.358(4) .
Tb2 O12 2.372(4) .
Tb2 O15 2.404(4) .
Tb2 O8 2.408(4) .
Tb3 O18 2.333(4) .
Tb3 O20 2.335(4) .
Tb3 O22 2.344(4) .
Tb3 O21 2.363(4) .
Tb3 O17 2.369(4) .
Tb3 O19 2.377(5) .
Tb3 O23 2.384(4) .
Tb3 O16 2.420(4) .
S3 C68 1.674(8) .
S3 C71 1.715(6) .
F1 C1 1.330(8) .
F2 C1 1.340(9) .
F3 C1 1.324(8) .
F4 C5 1.331(10) .
F5 C5 1.290(9) .
F6 C5 1.302(10) .
F7 C6 1.336(9) .
F8 C6 1.316(8) .
F9 C6 1.323(8) .
F10 C10 1.322(8) .
F11 C10 1.315(8) .
F12 C10 1.320(8) .
F13 C11 1.321(8) .
F14 C11 1.321(8) .
F15 C11 1.326(9) .
F16 C15 1.292(10) .
F17 C15 1.295(9) .
F18 C15 1.315(11) .
F19 C27 1.324(10) .
F20 C27 1.322(9) .
F21 C27 1.338(9) .
F22 C31 1.328(8) .
F23 C31 1.340(9) .
F24 C31 1.314(10) .
F25 C32 1.320(9) .
F26 C32 1.317(8) .
F27 C32 1.333(8) .
F28 C36 1.328(8) .
F29 C36 1.315(8) .
F30 C36 1.347(8) .
F31 C37 1.307(9) .
F32 C37 1.323(8) .
F33 C37 1.307(9) .
F34 C41 1.341(8) .
F35 C41 1.318(8) .
F36 C41 1.339(8) .
F37 C53 1.309(9) .
F38 C53 1.312(9) .
F39 C53 1.327(10) .
F40 C57 1.331(9) .
F41 C57 1.325(8) .
F42 C57 1.321(9) .
F43 C58 1.315(11) .
F44 C58 1.324(9) .
F45 C58 1.312(9) .
F46 C62 1.326(10) .
F47 C62 1.330(9) .
F48 C62 1.332(11) .
F49 C63 1.316(9) .
F50 C63 1.325(9) .
F51 C63 1.325(9) .
F52 C67 1.308(9) .
F53 C67 1.291(9) .
F54 C67 1.297(10) .
O1 C2 1.258(7) .
O2 C4 1.253(8) .
O3 C7 1.249(7) .
O4 C9 1.251(7) .
O5 C12 1.245(8) .
O6 C14 1.243(7) .
O7 N1 1.291(6) .
O8 N2 1.290(6) .
O9 C28 1.271(8) .
O10 C30 1.254(7) .
O11 C33 1.244(7) .
O12 C35 1.247(7) .
O13 C38 1.244(7) .
O14 C40 1.241(7) .
O15 N3 1.298(7) .
O16 N4 1.285(6) .
O17 C54 1.252(8) .
O18 C56 1.243(7) .
O19 C59 1.260(9) .
O20 C61 1.249(8) .
O21 C64 1.249(8) .
O22 C66 1.251(7) .
O23 N5 1.291(6) .
O24 N6 1.275(6) .
O24 Tb1 2.366(4) 4_666
N1 C20 1.352(7) .
N1 C21 1.515(8) .
N2 C20 1.345(7) .
N2 C24 1.500(8) .
N3 C46 1.346(8) .
N3 C47 1.490(8) .
N4 C46 1.363(8) .
N4 C50 1.497(8) .
N5 C72 1.350(8) .
N5 C73 1.496(7) .
N6 C72 1.360(8) .
N6 C76 1.509(8) .
C1 C2 1.523(9) .
C2 C3 1.372(9) .
C3 C4 1.390(10) .
C3 H3 0.9300 .
C4 C5 1.524(9) .
C6 C7 1.531(9) .
C7 C8 1.390(9) .
C8 C9 1.398(9) .
C8 H8 0.9300 .
C9 C10 1.536(9) .
C11 C12 1.547(9) .
C12 C13 1.398(10) .
C13 C14 1.400(9) .
C13 H13 0.9300 .
C14 C15 1.520(10) .
S1 C16 1.715(7) .
S1 C19 1.720(5) .
C16 C17 1.387(10) .
C17 C18 1.403(12) .
C18 C19 1.381(11) .
S1' C19 1.687(9) .
S1' C17' 1.703(10) .
C16' C17' 1.39(2) .
C16' C18' 1.40(2) .
C18' C19 1.40(2) .
C19 C20 1.431(8) .
C21 C22 1.506(9) .
C21 C23 1.521(9) .
C21 C24 1.558(9) .
C22 H22A 0.9600 .
C22 H22B 0.9600 .
C22 H22C 0.9600 .
C23 H23A 0.9600 .
C23 H23B 0.9600 .
C23 H23C 0.9600 .
C24 C26 1.520(9) .
C24 C25 1.529(9) .
C25 H25A 0.9600 .
C25 H25B 0.9600 .
C25 H25C 0.9600 .
C26 H26A 0.9600 .
C26 H26B 0.9600 .
C26 H26C 0.9600 .
C27 C28 1.535(10) .
C28 C29 1.389(10) .
C29 C30 1.379(10) .
C29 H29 0.9300 .
C30 C31 1.539(10) .
C32 C33 1.535(9) .
C33 C34 1.407(9) .
C34 C35 1.381(9) .
C34 H34 0.9300 .
C35 C36 1.532(10) .
C37 C38 1.529(9) .
C38 C39 1.397(9) .
C39 C40 1.391(9) .
C39 H39 0.9300 .
C40 C41 1.542(8) .
S2 C45 1.702(6) .
S2 C42 1.709(8) .
C42 C43 1.382(12) .
C43 C44 1.424(15) .
C44 C45 1.396(15) .
S2' C45 1.689(9) .
S2' C43' 1.704(10) .
C42' C43' 1.384(18) .
C42' C44' 1.40(2) .
C44' C45 1.408(19) .
C45 C46 1.420(8) .
C47 C48 1.512(9) .
C47 C49 1.530(9) .
C47 C50 1.558(9) .
C48 H48A 0.9600 .
C48 H48B 0.9600 .
C48 H48C 0.9600 .
C49 H49A 0.9600 .
C49 H49B 0.9600 .
C49 H49C 0.9600 .
C50 C52 1.515(8) .
C50 C51 1.539(9) .
C51 H51A 0.9600 .
C51 H51B 0.9600 .
C51 H51C 0.9600 .
C52 H52A 0.9600 .
C52 H52B 0.9600 .
C52 H52C 0.9600 .
C53 C54 1.538(9) .
C54 C55 1.389(10) .
C55 C56 1.386(9) .
C55 H55 0.9300 .
C56 C57 1.524(10) .
C58 C59 1.517(10) .
C59 C60 1.380(11) .
C60 C61 1.403(10) .
C60 H60 0.9300 .
C61 C62 1.517(11) .
C63 C64 1.529(9) .
C64 C65 1.389(10) .
C65 C66 1.390(9) .
C65 H65 0.9300 .
C66 C67 1.518(9) .
C68 C69 1.350(10) .
C68 H68 0.9300 .
C69 C70 1.385(9) .
C69 H69 0.9300 .
C70 C71 1.443(8) .
C70 H70 0.9300 .
C71 C72 1.417(9) .
C73 C74 1.517(9) .
C73 C75 1.521(8) .
C73 C76 1.559(8) .
C74 H74A 0.9600 .
C74 H74B 0.9600 .
C74 H74C 0.9600 .
C75 H75A 0.9600 .
C75 H75B 0.9600 .
C75 H75C 0.9600 .
C76 C78 1.514(9) .
C76 C77 1.521(9) .
C77 H77A 0.9600 .
C77 H77B 0.9600 .
C77 H77C 0.9600 .
C78 H78A 0.9600 .
C78 H78B 0.9600 .
C78 H78C 0.9600 .

loop_
_geom_torsion_atom_site_label_1
_geom_torsion_atom_site_label_2
_geom_torsion_atom_site_label_3
_geom_torsion_atom_site_label_4
_geom_torsion
_geom_torsion_site_symmetry_1
O3 Tb1 O1 C2 18.8(7) .
O5 Tb1 O1 C2 -154.6(6) .
O24 Tb1 O1 C2 -74.2(6) 4_465
O4 Tb1 O1 C2 70.4(6) .
O6 Tb1 O1 C2 -146.5(6) .
O7 Tb1 O1 C2 142.6(6) .
O2 Tb1 O1 C2 -4.2(6) .
O1 Tb1 O2 C4 7.2(6) .
O3 Tb1 O2 C4 -157.6(6) .
O5 Tb1 O2 C4 165.3(5) .
O24 Tb1 O2 C4 107.5(6) 4_465
O4 Tb1 O2 C4 -79.8(6) .
O6 Tb1 O2 C4 58.5(6) .
O7 Tb1 O2 C4 -61.2(7) .
O1 Tb1 O3 C7 43.7(7) .
O5 Tb1 O3 C7 -140.0(6) .
O24 Tb1 O3 C7 138.4(6) 4_465
O4 Tb1 O3 C7 -10.4(5) .
O6 Tb1 O3 C7 -159.9(5) .
O7 Tb1 O3 C7 -75.3(6) .
O2 Tb1 O3 C7 66.6(6) .
O1 Tb1 O4 C9 -137.9(5) .
O3 Tb1 O4 C9 10.5(5) .
O5 Tb1 O4 C9 67.8(5) .
O24 Tb1 O4 C9 -52.8(6) 4_465
O6 Tb1 O4 C9 163.1(5) .
O7 Tb1 O4 C9 126.5(5) .
O2 Tb1 O4 C9 -64.8(5) .
O1 Tb1 O5 C12 3.3(7) .
O3 Tb1 O5 C12 -172.3(6) .
O24 Tb1 O5 C12 -80.6(6) 4_465
O4 Tb1 O5 C12 129.7(6) .
O6 Tb1 O5 C12 -5.0(6) .
O7 Tb1 O5 C12 71.2(6) .
O2 Tb1 O5 C12 -135.3(6) .
O1 Tb1 O6 C14 -172.8(6) .
O3 Tb1 O6 C14 22.5(7) .
O5 Tb1 O6 C14 2.7(6) .
O24 Tb1 O6 C14 89.0(6) 4_465
O4 Tb1 O6 C14 -111.8(6) .
O7 Tb1 O6 C14 -75.0(6) .
O2 Tb1 O6 C14 137.4(6) .
O1 Tb1 O7 N1 -51.7(5) .
O3 Tb1 O7 N1 94.2(5) .
O5 Tb1 O7 N1 157.9(6) .
O24 Tb1 O7 N1 -151.8(5) 4_465
O4 Tb1 O7 N1 28.9(5) .
O6 Tb1 O7 N1 -125.9(6) .
O2 Tb1 O7 N1 10.3(7) .
O10 Tb2 O8 N2 81.9(5) .
O13 Tb2 O8 N2 -131.1(5) .
O11 Tb2 O8 N2 -59.1(5) .
O14 Tb2 O8 N2 151.5(5) .
O9 Tb2 O8 N2 14.3(5) .
O12 Tb2 O8 N2 -3.4(7) .
O15 Tb2 O8 N2 -174.7(4) .
O10 Tb2 O9 C28 10.7(5) .
O13 Tb2 O9 C28 168.8(5) .
O11 Tb2 O9 C28 -143.3(6) .
O14 Tb2 O9 C28 70.0(6) .
O12 Tb2 O9 C28 -68.2(6) .
O15 Tb2 O9 C28 -46.6(7) .
O8 Tb2 O9 C28 120.6(6) .
O13 Tb2 O10 C30 -158.3(5) .
O11 Tb2 O10 C30 30.6(7) .
O14 Tb2 O10 C30 -142.3(6) .
O9 Tb2 O10 C30 -9.2(5) .
O12 Tb2 O10 C30 72.3(6) .
O15 Tb2 O10 C30 146.0(6) .
O8 Tb2 O10 C30 -77.4(6) .
O10 Tb2 O11 C33 34.1(7) .
O13 Tb2 O11 C33 -141.0(6) .
O14 Tb2 O11 C33 -157.8(5) .
O9 Tb2 O11 C33 73.6(6) .
O12 Tb2 O11 C33 -8.4(5) .
O15 Tb2 O11 C33 -75.3(6) .
O8 Tb2 O11 C33 146.4(6) .
O10 Tb2 O12 C35 -142.5(6) .
O13 Tb2 O12 C35 66.4(6) .
O11 Tb2 O12 C35 10.1(6) .
O14 Tb2 O12 C35 165.0(5) .
O9 Tb2 O12 C35 -67.3(6) .
O15 Tb2 O12 C35 123.7(6) .
O8 Tb2 O12 C35 -49.9(7) .
O10 Tb2 O13 C38 20.2(7) .
O11 Tb2 O13 C38 -166.0(6) .
O14 Tb2 O13 C38 3.9(5) .
O9 Tb2 O13 C38 -117.6(5) .
O12 Tb2 O13 C38 137.9(5) .
O15 Tb2 O13 C38 80.0(5) .
O8 Tb2 O13 C38 -69.4(5) .
O10 Tb2 O14 C40 -172.5(6) .
O13 Tb2 O14 C40 -1.3(5) .
O11 Tb2 O14 C40 15.5(7) .
O9 Tb2 O14 C40 129.6(5) .
O12 Tb2 O14 C40 -120.1(5) .
O15 Tb2 O14 C40 -78.4(5) .
O8 Tb2 O14 C40 77.3(5) .
O10 Tb2 O15 N3 -56.8(5) .
O13 Tb2 O15 N3 150.5(5) .
O11 Tb2 O15 N3 84.7(5) .
O14 Tb2 O15 N3 -132.4(5) .
O9 Tb2 O15 N3 -3.2(7) .
O12 Tb2 O15 N3 18.8(5) .
O8 Tb2 O15 N3 -165.6(4) .
O18 Tb3 O16 N4 90.1(5) .
O20 Tb3 O16 N4 -51.3(5) .
O22 Tb3 O16 N4 154.6(5) .
O21 Tb3 O16 N4 -127.7(5) .
O17 Tb3 O16 N4 25.4(5) .
O19 Tb3 O16 N4 1.0(7) .
O23 Tb3 O16 N4 -159.5(5) .
O18 Tb3 O17 C54 10.3(5) .
O20 Tb3 O17 C54 -139.0(6) .
O22 Tb3 O17 C54 68.6(6) .
O21 Tb3 O17 C54 165.2(5) .
O19 Tb3 O17 C54 -65.2(6) .
O23 Tb3 O17 C54 -45.8(7) .
O16 Tb3 O17 C54 127.0(6) .
O20 Tb3 O18 C56 36.9(6) .
O22 Tb3 O18 C56 -139.9(6) .
O21 Tb3 O18 C56 -160.3(5) .
O17 Tb3 O18 C56 -10.6(5) .
O19 Tb3 O18 C56 72.7(6) .
O23 Tb3 O18 C56 145.9(6) .
O16 Tb3 O18 C56 -75.8(6) .
O18 Tb3 O19 C59 -146.7(7) .
O20 Tb3 O19 C59 8.7(6) .
O22 Tb3 O19 C59 168.1(6) .
O21 Tb3 O19 C59 68.0(7) .
O17 Tb3 O19 C59 -71.4(7) .
O23 Tb3 O19 C59 118.2(7) .
O16 Tb3 O19 C59 -47.6(8) .
O18 Tb3 O20 C61 26.7(8) .
O22 Tb3 O20 C61 -159.1(6) .
O21 Tb3 O20 C61 -143.1(7) .
O17 Tb3 O20 C61 73.0(7) .
O19 Tb3 O20 C61 -9.3(7) .
O23 Tb3 O20 C61 -77.5(7) .
O16 Tb3 O20 C61 146.1(7) .
O18 Tb3 O21 C64 24.3(7) .
O20 Tb3 O21 C64 -167.6(6) .
O22 Tb3 O21 C64 3.9(5) .
O17 Tb3 O21 C64 -111.7(5) .
O19 Tb3 O21 C64 135.5(5) .
O23 Tb3 O21 C64 83.6(6) .
O16 Tb3 O21 C64 -73.0(5) .
O18 Tb3 O22 C66 -169.1(6) .
O20 Tb3 O22 C66 15.0(7) .
O21 Tb3 O22 C66 -1.4(5) .
O17 Tb3 O22 C66 132.6(5) .
O19 Tb3 O22 C66 -124.0(5) .
O23 Tb3 O22 C66 -74.4(6) .
O16 Tb3 O22 C66 73.8(6) .
O18 Tb3 O23 N5 -53.3(5) .
O20 Tb3 O23 N5 85.7(5) .
O22 Tb3 O23 N5 -125.9(5) .
O21 Tb3 O23 N5 156.8(5) .
O17 Tb3 O23 N5 -0.9(7) .
O19 Tb3 O23 N5 18.9(5) .
O16 Tb3 O23 N5 -171.1(5) .
Tb1 O7 N1 C20 -90.2(7) .
Tb1 O7 N1 C21 100.0(6) .
Tb2 O8 N2 C20 -80.5(7) .
Tb2 O8 N2 C24 109.6(5) .
Tb2 O15 N3 C46 -85.9(7) .
Tb2 O15 N3 C47 105.1(6) .
Tb3 O16 N4 C46 -88.7(7) .
Tb3 O16 N4 C50 101.0(6) .
Tb3 O23 N5 C72 -84.0(7) .
Tb3 O23 N5 C73 111.6(6) .
Tb1 O24 N6 C72 -161.6(12) 4_666
Tb1 O24 N6 C76 28.2(18) 4_666
Tb1 O1 C2 C3 2.8(11) .
Tb1 O1 C2 C1 -179.5(4) .
F3 C1 C2 O1 -177.3(6) .
F1 C1 C2 O1 62.3(8) .
F2 C1 C2 O1 -55.6(8) .
F3 C1 C2 C3 0.6(10) .
F1 C1 C2 C3 -119.7(7) .
F2 C1 C2 C3 122.3(7) .
O1 C2 C3 C4 -1.2(12) .
C1 C2 C3 C4 -178.7(7) .
Tb1 O2 C4 C3 -9.2(11) .
Tb1 O2 C4 C5 170.0(5) .
C2 C3 C4 O2 4.4(12) .
C2 C3 C4 C5 -174.7(7) .
O2 C4 C5 F5 42.4(10) .
C3 C4 C5 F5 -138.3(8) .
O2 C4 C5 F6 -79.2(9) .
C3 C4 C5 F6 100.0(9) .
O2 C4 C5 F4 162.0(7) .
C3 C4 C5 F4 -18.7(11) .
Tb1 O3 C7 C8 8.1(10) .
Tb1 O3 C7 C6 -172.6(4) .
F8 C6 C7 O3 -170.0(6) .
F9 C6 C7 O3 -47.1(9) .
F7 C6 C7 O3 70.0(7) .
F8 C6 C7 C8 9.4(9) .
F9 C6 C7 C8 132.3(7) .
F7 C6 C7 C8 -110.5(7) .
O3 C7 C8 C9 0.7(10) .
C6 C7 C8 C9 -178.6(6) .
Tb1 O4 C9 C8 -8.3(9) .
Tb1 O4 C9 C10 170.8(4) .
C7 C8 C9 O4 -0.4(10) .
C7 C8 C9 C10 -179.5(6) .
O4 C9 C10 F11 151.5(6) .
C8 C9 C10 F11 -29.3(8) .
O4 C9 C10 F12 30.9(8) .
C8 C9 C10 F12 -149.9(6) .
O4 C9 C10 F10 -89.1(7) .
C8 C9 C10 F10 90.1(7) .
Tb1 O5 C12 C13 6.4(11) .
Tb1 O5 C12 C11 -173.9(4) .
F13 C11 C12 O5 -165.5(6) .
F14 C11 C12 O5 72.4(8) .
F15 C11 C12 O5 -43.9(8) .
F13 C11 C12 C13 14.2(10) .
F14 C11 C12 C13 -107.8(7) .
F15 C11 C12 C13 135.8(7) .
O5 C12 C13 C14 -2.9(12) .
C11 C12 C13 C14 177.4(7) .
Tb1 O6 C14 C13 -1.8(11) .
Tb1 O6 C14 C15 177.7(5) .
C12 C13 C14 O6 0.8(12) .
C12 C13 C14 C15 -178.7(7) .
O6 C14 C15 F16 -39.6(11) .
C13 C14 C15 F16 139.9(9) .
O6 C14 C15 F17 -164.4(7) .
C13 C14 C15 F17 15.1(12) .
O6 C14 C15 F18 77.5(9) .
C13 C14 C15 F18 -103.0(9) .
C19 S1 C16 C17 -1.3(7) .
S1 C16 C17 C18 3.8(13) .
C16 C17 C18 C19 -5.2(18) .
C18' C16' C17' S1' 2(7) .
C19 S1' C17' C16' 3(5) .
C17' C16' C18' C19 -7(8) .
C17 C18 C19 C18' 0(4) .
C17 C18 C19 C20 -177.2(9) .
C17 C18 C19 S1' -124(28) .
C17 C18 C19 S1 4.2(17) .
C16' C18' C19 C18 7(8) .
C16' C18' C19 C20 -176(4) .
C16' C18' C19 S1' 10(8) .
C16' C18' C19 S1 -60(33) .
C17' S1' C19 C18 50(27) .
C17' S1' C19 C18' -7(5) .
C17' S1' C19 C20 179(2) .
C17' S1' C19 S1 -3(3) .
C16 S1 C19 C18 -1.6(10) .
C16 S1 C19 C18' 113(38) .
C16 S1 C19 C20 179.8(5) .
C16 S1 C19 S1' 1.1(13) .
O8 N2 C20 N1 177.2(5) .
C24 N2 C20 N1 -12.2(7) .
O8 N2 C20 C19 -3.5(9) .
C24 N2 C20 C19 167.1(5) .
O7 N1 C20 N2 -178.7(5) .
C21 N1 C20 N2 -8.0(6) .
O7 N1 C20 C19 2.0(9) .
C21 N1 C20 C19 172.7(5) .
C18 C19 C20 N2 -17.6(13) .
C18' C19 C20 N2 165(4) .
S1' C19 C20 N2 -20.8(16) .
S1 C19 C20 N2 160.8(5) .
C18 C19 C20 N1 161.5(11) .
C18' C19 C20 N1 -15(5) .
S1' C19 C20 N1 158.4(14) .
S1 C19 C20 N1 -20.1(9) .
O7 N1 C21 C22 -45.1(8) .
C20 N1 C21 C22 144.0(6) .
O7 N1 C21 C23 75.2(7) .
C20 N1 C21 C23 -95.7(6) .
O7 N1 C21 C24 -166.1(5) .
C20 N1 C21 C24 23.0(6) .
O8 N2 C24 C26 -42.6(7) .
C20 N2 C24 C26 146.4(6) .
O8 N2 C24 C25 78.1(7) .
C20 N2 C24 C25 -92.9(6) .
O8 N2 C24 C21 -163.4(5) .
C20 N2 C24 C21 25.7(6) .
C22 C21 C24 N2 -143.3(5) .
N1 C21 C24 N2 -26.2(5) .
C23 C21 C24 N2 87.0(6) .
C22 C21 C24 C26 99.0(7) .
N1 C21 C24 C26 -143.9(5) .
C23 C21 C24 C26 -30.7(8) .
C22 C21 C24 C25 -31.2(8) .
N1 C21 C24 C25 85.9(6) .
C23 C21 C24 C25 -160.9(6) .
Tb2 O9 C28 C29 -8.9(10) .
Tb2 O9 C28 C27 170.1(4) .
F20 C27 C28 O9 72.3(8) .
F19 C27 C28 O9 -45.9(9) .
F21 C27 C28 O9 -168.0(6) .
F20 C27 C28 C29 -108.5(8) .
F19 C27 C28 C29 133.3(7) .
F21 C27 C28 C29 11.2(10) .
O9 C28 C29 C30 -0.7(11) .
C27 C28 C29 C30 -179.7(6) .
Tb2 O10 C30 C29 5.6(10) .
Tb2 O10 C30 C31 -172.4(4) .
C28 C29 C30 O10 2.5(11) .
C28 C29 C30 C31 -179.5(6) .
O10 C30 C31 F24 -37.8(9) .
C29 C30 C31 F24 143.9(7) .
O10 C30 C31 F22 -159.3(6) .
C29 C30 C31 F22 22.4(10) .
O10 C30 C31 F23 81.3(8) .
C29 C30 C31 F23 -96.9(7) .
Tb2 O11 C33 C34 5.5(10) .
Tb2 O11 C33 C32 -175.2(4) .
F26 C32 C33 O11 -47.1(8) .
F25 C32 C33 O11 72.8(7) .
F27 C32 C33 O11 -167.7(6) .
F26 C32 C33 C34 132.3(7) .
F25 C32 C33 C34 -107.8(7) .
F27 C32 C33 C34 11.7(9) .
O11 C33 C34 C35 1.5(11) .
C32 C33 C34 C35 -177.8(6) .
Tb2 O12 C35 C34 -8.9(11) .
Tb2 O12 C35 C36 171.6(4) .
C33 C34 C35 O12 0.2(11) .
C33 C34 C35 C36 179.8(6) .
O12 C35 C36 F29 -165.9(6) .
C34 C35 C36 F29 14.5(9) .
O12 C35 C36 F28 -44.3(8) .
C34 C35 C36 F28 136.2(6) .
O12 C35 C36 F30 73.3(7) .
C34 C35 C36 F30 -106.3(7) .
Tb2 O13 C38 C39 -5.2(10) .
Tb2 O13 C38 C37 175.2(4) .
F31 C37 C38 O13 63.5(8) .
F33 C37 C38 O13 -54.5(9) .
F32 C37 C38 O13 -176.0(6) .
F31 C37 C38 C39 -116.1(8) .
F33 C37 C38 C39 125.9(7) .
F32 C37 C38 C39 4.4(9) .
O13 C38 C39 C40 2.0(11) .
C37 C38 C39 C40 -178.4(6) .
Tb2 O14 C40 C39 -0.2(10) .
Tb2 O14 C40 C41 -177.8(4) .
C38 C39 C40 O14 0.7(11) .
C38 C39 C40 C41 178.1(6) .
O14 C40 C41 F35 76.6(7) .
C39 C40 C41 F35 -101.2(7) .
O14 C40 C41 F36 -42.6(8) .
C39 C40 C41 F36 139.6(6) .
O14 C40 C41 F34 -162.3(6) .
C39 C40 C41 F34 19.9(9) .
C45 S2 C42 C43 0.4(9) .
S2 C42 C43 C44 -0.2(18) .
C42 C43 C44 C45 0(3) .
C44' C42' C43' S2' 0(4) .
C45 S2' C43' C42' 1(3) .
C43' C42' C44' C45 -2(6) .
C43 C44 C45 C44' 0(4) .
C43 C44 C45 C46 179.9(12) .
C43 C44 C45 S2' 33(100) .
C43 C44 C45 S2 0(3) .
C42' C44' C45 C44 4(6) .
C42' C44' C45 C46 -176(3) .
C42' C44' C45 S2' 3(6) .
C42' C44' C45 S2 6(100) .
C43' S2' C45 C44 -150(100) .
C43' S2' C45 C44' -2(3) .
C43' S2' C45 C46 176.8(12) .
C43' S2' C45 S2 -2.5(17) .
C42 S2 C45 C44 -0.4(15) .
C42 S2 C45 C44' -178(100) .
C42 S2 C45 C46 -180.0(6) .
C42 S2 C45 S2' -0.7(11) .
O15 N3 C46 N4 178.9(5) .
C47 N3 C46 N4 -11.3(6) .
O15 N3 C46 C45 -0.7(9) .
C47 N3 C46 C45 169.1(5) .
O16 N4 C46 N3 177.6(5) .
C50 N4 C46 N3 -11.3(6) .
O16 N4 C46 C45 -2.8(9) .
C50 N4 C46 C45 168.3(5) .
C44 C45 C46 N3 -13.9(18) .
C44' C45 C46 N3 166(3) .
S2' C45 C46 N3 -13.6(14) .
S2 C45 C46 N3 165.6(5) .
C44 C45 C46 N4 166.6(17) .
C44' C45 C46 N4 -14(3) .
S2' C45 C46 N4 166.9(12) .
S2 C45 C46 N4 -13.9(9) .
O15 N3 C47 C48 -40.0(8) .
C46 N3 C47 C48 150.0(6) .
O15 N3 C47 C49 80.8(6) .
C46 N3 C47 C49 -89.2(6) .
O15 N3 C47 C50 -162.8(5) .
C46 N3 C47 C50 27.2(6) .
O16 N4 C50 C52 -39.0(8) .
C46 N4 C50 C52 149.7(6) .
O16 N4 C50 C51 81.5(7) .
C46 N4 C50 C51 -89.8(6) .
O16 N4 C50 C47 -161.7(5) .
C46 N4 C50 C47 27.0(6) .
N3 C47 C50 N4 -29.3(5) .
C48 C47 C50 N4 -148.9(5) .
C49 C47 C50 N4 82.9(6) .
N3 C47 C50 C52 -148.9(5) .
C48 C47 C50 C52 91.6(7) .
C49 C47 C50 C52 -36.6(8) .
N3 C47 C50 C51 82.9(6) .
C48 C47 C50 C51 -36.7(8) .
C49 C47 C50 C51 -164.8(6) .
Tb3 O17 C54 C55 -7.6(10) .
Tb3 O17 C54 C53 172.4(4) .
F37 C53 C54 O17 60.3(9) .
F38 C53 C54 O17 -176.5(7) .
F39 C53 C54 O17 -57.7(8) .
F37 C53 C54 C55 -119.7(7) .
F38 C53 C54 C55 3.6(10) .
F39 C53 C54 C55 122.3(7) .
O17 C54 C55 C56 -1.2(11) .
C53 C54 C55 C56 178.7(6) .
Tb3 O18 C56 C55 8.0(10) .
Tb3 O18 C56 C57 -173.0(4) .
C54 C55 C56 O18 1.2(11) .
C54 C55 C56 C57 -177.7(6) .
O18 C56 C57 F42 53.1(8) .
C55 C56 C57 F42 -127.8(7) .
O18 C56 C57 F41 173.8(6) .
C55 C56 C57 F41 -7.1(10) .
O18 C56 C57 F40 -65.7(8) .
C55 C56 C57 F40 113.4(7) .
Tb3 O19 C59 C60 -6.7(12) .
Tb3 O19 C59 C58 172.8(5) .
F45 C58 C59 O19 -175.5(8) .
F43 C58 C59 O19 -52.2(9) .
F44 C58 C59 O19 65.2(9) .
F45 C58 C59 C60 4.0(11) .
F43 C58 C59 C60 127.4(8) .
F44 C58 C59 C60 -115.3(8) .
O19 C59 C60 C61 -0.6(13) .
C58 C59 C60 C61 179.9(7) .
Tb3 O20 C61 C60 7.5(13) .
Tb3 O20 C61 C62 -171.4(5) .
C59 C60 C61 O20 0.4(13) .
C59 C60 C61 C62 179.2(8) .
O20 C61 C62 F46 76.5(10) .
C60 C61 C62 F46 -102.5(8) .
O20 C61 C62 F47 -162.7(8) .
C60 C61 C62 F47 18.3(12) .
O20 C61 C62 F48 -42.8(10) .
C60 C61 C62 F48 138.2(7) .
Tb3 O21 C64 C65 -5.3(11) .
Tb3 O21 C64 C63 173.2(4) .
F49 C63 C64 O21 60.9(8) .
F50 C63 C64 O21 -179.4(6) .
F51 C63 C64 O21 -58.4(8) .
F49 C63 C64 C65 -120.4(8) .
F50 C63 C64 C65 -0.7(10) .
F51 C63 C64 C65 120.3(8) .
O21 C64 C65 C66 2.4(12) .
C63 C64 C65 C66 -176.1(6) .
Tb3 O22 C66 C65 0.0(10) .
Tb3 O22 C66 C67 177.8(4) .
C64 C65 C66 O22 0.4(11) .
C64 C65 C66 C67 -177.4(7) .
O22 C66 C67 F53 171.8(7) .
C65 C66 C67 F53 -10.1(11) .
O22 C66 C67 F54 47.6(9) .
C65 C66 C67 F54 -134.3(8) .
O22 C66 C67 F52 -67.7(9) .
C65 C66 C67 F52 110.4(8) .
C71 S3 C68 C69 -0.4(6) .
S3 C68 C69 C70 1.1(9) .
C68 C69 C70 C71 -1.2(9) .
C69 C70 C71 C72 -178.1(6) .
C69 C70 C71 S3 0.9(7) .
C68 S3 C71 C72 178.8(6) .
C68 S3 C71 C70 -0.3(5) .
O23 N5 C72 N6 179.7(5) .
C73 N5 C72 N6 -14.7(7) .
O23 N5 C72 C71 -3.6(10) .
C73 N5 C72 C71 162.0(6) .
O24 N6 C72 N5 -177.7(5) .
C76 N6 C72 N5 -6.6(7) .
O24 N6 C72 C71 5.6(10) .
C76 N6 C72 C71 176.7(6) .
C70 C71 C72 N5 -16.6(10) .
S3 C71 C72 N5 164.5(5) .
C70 C71 C72 N6 159.5(6) .
S3 C71 C72 N6 -19.4(9) .
O23 N5 C73 C74 75.4(6) .
C72 N5 C73 C74 -90.8(6) .
O23 N5 C73 C75 -45.2(7) .
C72 N5 C73 C75 148.7(5) .
O23 N5 C73 C76 -165.5(5) .
C72 N5 C73 C76 28.3(6) .
O24 N6 C76 C78 -45.7(8) .
C72 N6 C76 C78 143.3(6) .
O24 N6 C76 C77 75.5(7) .
C72 N6 C76 C77 -95.6(6) .
O24 N6 C76 C73 -165.8(5) .
C72 N6 C76 C73 23.1(6) .
N5 C73 C76 N6 -27.9(5) .
C74 C73 C76 N6 84.6(6) .
C75 C73 C76 N6 -145.7(5) .
N5 C73 C76 C78 -145.3(5) .
C74 C73 C76 C78 -32.8(8) .
C75 C73 C76 C78 96.9(7) .
N5 C73 C76 C77 84.0(6) .
C74 C73 C76 C77 -163.5(6) .
C75 C73 C76 C77 -33.8(7) .
